data_1574752
loop_
_publ_author_name
'Brown, Stephen E.'
'Pike, Sebastian D.'

_publ_section_title
;
 Photoabsorption of 1--2 nm molecular Ce-oxo nanoclusters versus ceria:
 intervalence charge transfer but no size effects
;
_journal_issue 25
_journal_name_full 'Chemical Science'
_journal_page_first 11659
_journal_page_last 11668
_journal_paper_doi 10.1039/D5SC00905G
_journal_volume 16
_journal_year 2025
_chemical_compound_source 'MASB 4.14 UoW'
_chemical_formula_moiety 'C300 H230 Ce24 N18 O96'
_chemical_formula_sum 'C300 H230 Ce24 N18 O96'
_chemical_formula_weight 8985.95
_chemical_melting_point ?
_chemical_name_systematic '[Ce24O28(OH)8(OOCPh)30(Py)4](Py)14'
_space_group_IT_number 14
_space_group_name_Hall '-P 2yn'
_space_group_name_H-M_alt 'P 1 21/n 1'
_symmetry_cell_setting monoclinic
_symmetry_space_group_name_H-M 'P 1 21/n 1'
_atom_sites_solution_hydrogens difmap
_atom_sites_solution_primary other
_audit_creation_date 2025-01-14
_audit_creation_method CRYSTALS_ver_14.61_build_6999
_audit_update_record
;
2025-01-21 deposited with the CCDC.	2025-05-28 downloaded from the CCDC.
;
_cell_angle_alpha 90
_cell_angle_beta 90.7010(18)
_cell_angle_gamma 90
_cell_formula_units_Z 2
_cell_length_a 21.834400(17)
_cell_length_b 26.493099(17)
_cell_length_c 25.106501(14)
_cell_measurement_reflns_used 97063
_cell_measurement_temperature 100
_cell_measurement_theta_max 30
_cell_measurement_theta_min 2
_cell_volume 14522.043(18)
_computing_cell_refinement
; 
 CrysAlisPro (Rigaku Oxford Diffraction, 2017) 
;
_computing_data_collection 'SuperNova, (Oxford Diffraction, 2010)'
_computing_data_reduction
; 
 CrysAlisPro (Rigaku Oxford Diffraction, 2017) 
;
_computing_molecular_graphics 'CAMERON (Watkin et al., 1996)'
_computing_publication_material 'CRYSTALS (Betteridge et al., 2003)'
_computing_structure_refinement 'CRYSTALS (Betteridge et al., 2003)'
_computing_structure_solution 'USER DEFINED STRUCTURE SOLUTION'
_diffrn_ambient_temperature 100
_diffrn_measured_fraction_theta_full 0.975
_diffrn_measured_fraction_theta_max 0.862
_diffrn_measurement_device Area
_diffrn_measurement_device_type 'Oxford Diffraction SuperNova'
_diffrn_measurement_method \w
_diffrn_radiation_monochromator 'focussing mirrors'
_diffrn_radiation_type 'Mo K\a'
_diffrn_radiation_wavelength 0.71073
_diffrn_reflns_av_R_equivalents 0.051
_diffrn_reflns_av_unetI/netI 0.067
_diffrn_reflns_limit_h_max 30
_diffrn_reflns_limit_h_min -27
_diffrn_reflns_limit_k_max 33
_diffrn_reflns_limit_k_min -36
_diffrn_reflns_limit_l_max 34
_diffrn_reflns_limit_l_min -34
_diffrn_reflns_number 327519
_diffrn_reflns_theta_full 25.077
_diffrn_reflns_theta_max 30.582
_diffrn_reflns_theta_min 2.166
_diffrn_standards_number 0
_exptl_absorpt_coefficient_mu 3.762
_exptl_absorpt_correction_T_max 0.75
_exptl_absorpt_correction_T_min 0.16
_exptl_absorpt_correction_type multi-scan
_exptl_absorpt_process_details
; 
 CrysAlisPro (Rigaku Oxford Diffraction, 2017) 
;
_exptl_crystal_colour 'pale yellow'
_exptl_crystal_density_diffrn 1.986
_exptl_crystal_density_meas ?
_exptl_crystal_density_method 'not measured'
_exptl_crystal_description plate
_exptl_crystal_F_000 8324
_exptl_crystal_recrystallization_method 'Re-crystallisation from solvent: pyridine'
_exptl_crystal_size_max 0.324
_exptl_crystal_size_mid 0.168
_exptl_crystal_size_min 0.076
_platon_squeeze_details
;
60 electrons and 218 A3 corresponds to approximately 2 pyridines C5H5N
in the solvent accesible volume per void/assymetric unit 
implying 8 missing pyridines in the unit cell
;
_refine_diff_density_max 4.97
_refine_diff_density_min -1.66
_refine_ls_extinction_method None
_refine_ls_goodness_of_fit_ref 0.9989
_refine_ls_hydrogen_treatment constr
_refine_ls_matrix_type full
_refine_ls_number_parameters 1919
_refine_ls_number_reflns 38438
_refine_ls_number_restraints 584
_refine_ls_R_factor_all 0.0794
_refine_ls_R_factor_gt 0.0541
_refine_ls_shift/su_max 0.0443679
_refine_ls_shift/su_mean 0.0004566
_refine_ls_structure_factor_coef Fsqd
_refine_ls_weighting_details
;
 Method= Modified Sheldrick 
 w=1/[\s^2^(F^2^) + ( 0.09P)^2^ +*****P] 
 ,where P=(max(Fo^2^,0) + 2Fc^2^)/3 
;
_refine_ls_weighting_scheme calc
_refine_ls_wR_factor_all 0.1689
_refine_ls_wR_factor_gt 0.1479
_refine_ls_wR_factor_ref 0.1684
_reflns_limit_h_max 29
_reflns_limit_h_min -30
_reflns_limit_k_max 36
_reflns_limit_k_min 0
_reflns_limit_l_max 34
_reflns_limit_l_min 0
_reflns_number_gt 28035
_reflns_number_total 38462
_reflns_threshold_expression I>2.0\s(I)
_oxford_diffrn_Wilson_B_factor 1.91
_oxford_diffrn_Wilson_scale 179.01
_oxford_refine_ls_r_factor_ref 0.0794
_oxford_refine_ls_scale 0.078894(12)
_oxford_reflns_number_all 38439
_oxford_structure_analysis_title 'eint_fr30_re30_sb_7.cif_od At 8:54 on 7/10'
_cod_data_source_file d5sc00905g2.cif
_cod_data_source_block 3Ce24Ph
_cod_depositor_comments
;
The following automatic conversions were performed:

data item '_chemical_melting_point' value 'not measured' was changed
to '?' -- the value is undefined or not given.

data item '_exptl_crystal_density_meas' value 'not measured' was
changed to '?' -- the value is perceived as not measured.

Automatic conversion script
Id: cif_fix_values 8170 2020-07-09 18:12:32Z antanas 

 Adding full bibliography for 1574748--1574755.cif.
;
_cod_original_sg_symbol_H-M 'P 1 21/n 1 '
_cod_database_code 1574752
_oxford_refine_reflns_threshold_expression_ref I>-3.0\s(I)
_platon_squeeze_void_probe_radius 1.20

loop_
_symmetry_equiv_pos_as_xyz
x,y,z
-x,-y,-z
-x+1/2,y+1/2,-z+1/2
x+1/2,-y+1/2,z+1/2

loop_
_atom_site_label
_atom_site_type_symbol
_atom_site_fract_x
_atom_site_fract_y
_atom_site_fract_z
_atom_site_U_iso_or_equiv
_atom_site_occupancy
_atom_site_adp_type
_atom_site_refinement_flags_posn
_atom_site_refinement_flags_adp
_atom_site_refinement_flags_occupancy
_atom_site_disorder_assembly
_atom_site_disorder_group
_atom_site_attached_hydrogens
Ce1 Ce 0.490694(17) 0.445481(14) 0.548264(14) 0.0246 1.0000 Uani . . . . . .
Ce2 Ce 0.618590(17) 0.440317(14) 0.445426(14) 0.0253 1.0000 Uani . . . . . .
Ce3 Ce 0.632059(17) 0.530935(14) 0.560801(14) 0.0245 1.0000 Uani . . . . . .
Ce4 Ce 0.478427(18) 0.359490(14) 0.429312(14) 0.0258 1.0000 Uani . . . . . .
Ce5 Ce 0.504081(18) 0.538778(14) 0.660028(14) 0.0267 1.0000 Uani . . . . . .
O6 O 0.5739(2) 0.58167(18) 0.61501(18) 0.0280 1.0000 Uani . . . . . .
O7 O 0.5473(2) 0.40489(18) 0.38716(18) 0.0273 1.0000 Uani . . . . . .
Ce8 Ce 0.604915(18) 0.424239(15) 0.658662(15) 0.0275 1.0000 Uani . . . . . .
O9 O 0.5573(2) 0.48449(17) 0.60800(18) 0.0277 1.0000 Uani . . . . . .
O10 O 0.4862(2) 0.4337(2) 0.68196(19) 0.0333 1.0000 Uani . . . . . .
Ce11 Ce 0.469983(19) 0.336332(15) 0.645927(16) 0.0310 1.0000 Uani . . . . . .
Ce12 Ce 0.371250(18) 0.450838(15) 0.652671(14) 0.0271 1.0000 Uani . . . . . .
Ce13 Ce 0.357254(18) 0.359240(14) 0.533904(14) 0.0262 1.0000 Uani . . . . . .
O14 O 0.4176(2) 0.39952(18) 0.59320(18) 0.0291 1.0000 Uani . . . . . .
Ce15 Ce 0.749817(18) 0.532081(14) 0.450244(14) 0.0260 1.0000 Uani . . . . . .
O16 O 0.2998(2) 0.40231(18) 0.60195(18) 0.0287 1.0000 Uani . . . . . .
O17 O 0.6914(2) 0.57766(18) 0.50366(17) 0.0264 1.0000 Uani . . . . . .
O18 O 0.6788(2) 0.49689(18) 0.40090(18) 0.0280 1.0000 Uani . . . . . .
O19 O 0.6932(2) 0.47771(17) 0.50440(17) 0.0264 1.0000 Uani . . . . . .
Ce20 Ce 0.728536(18) 0.412369(14) 0.559540(15) 0.0266 1.0000 Uani . . . . . .
Ce21 Ce 0.589913(18) 0.331585(14) 0.540293(15) 0.0276 1.0000 Uani . . . . . .
O22 O 0.6577(2) 0.36040(18) 0.61060(19) 0.0300 1.0000 Uani . . . . . .
O23 O 0.6586(2) 0.38245(18) 0.50493(18) 0.0286 1.0000 Uani . . . . . .
O24 O 0.4714(2) 0.32027(19) 0.5335(2) 0.0339 1.0000 Uani . . . . . .
O25 O 0.5439(2) 0.38518(18) 0.59736(18) 0.0280 1.0000 Uani . . . . . .
O26 O 0.5627(3) 0.27655(19) 0.6125(2) 0.0358 1.0000 Uani . . . . . .
C27 C 0.5369(4) 0.2395(3) 0.6355(3) 0.0401 1.0000 Uani . . . . . .
O28 O 0.4849(3) 0.2431(2) 0.6547(3) 0.0568 1.0000 Uani . . . . . .
C29 C 0.5704(4) 0.1907(3) 0.6418(3) 0.0441 1.0000 Uani . . . . . .
C30 C 0.5478(6) 0.1545(4) 0.6762(4) 0.0645 1.0000 Uani . . . . . .
C31 C 0.5800(6) 0.1093(4) 0.6845(5) 0.0789 1.0000 Uani . . . . . .
C32 C 0.6315(7) 0.1009(5) 0.6582(6) 0.0922 1.0000 Uani . . . . . .
C33 C 0.6561(7) 0.1379(5) 0.6239(6) 0.0882 1.0000 Uani . . . . . .
C34 C 0.6246(5) 0.1825(4) 0.6166(5) 0.0644 1.0000 Uani . . . . . .
O35 O 0.5434(2) 0.39389(17) 0.49082(18) 0.0265 1.0000 Uani . . . . . .
O36 O 0.5676(2) 0.30254(18) 0.4451(2) 0.0320 1.0000 Uani . . . . . .
C37 C 0.5674(3) 0.2554(3) 0.4579(3) 0.0338 1.0000 Uani . . . . . .
O38 O 0.5628(3) 0.24261(19) 0.5054(2) 0.0370 1.0000 Uani . . . . . .
C39 C 0.5744(4) 0.2173(3) 0.4147(3) 0.0392 1.0000 Uani . . . . . .
C40 C 0.5788(5) 0.2310(4) 0.3623(4) 0.0529 1.0000 Uani . . . . . .
C41 C 0.5839(5) 0.1939(5) 0.3233(4) 0.0668 1.0000 Uani . . . . . .
C42 C 0.5835(5) 0.1435(5) 0.3362(5) 0.0756 1.0000 Uani . . . . . .
C43 C 0.5800(7) 0.1304(4) 0.3870(6) 0.0875 1.0000 Uani . . . . . .
C44 C 0.5759(6) 0.1666(4) 0.4276(5) 0.0674 1.0000 Uani . . . . . .
O45 O 0.6778(3) 0.2799(2) 0.5339(2) 0.0378 1.0000 Uani . . . . . .
C46 C 0.7345(4) 0.2843(3) 0.5401(3) 0.0356 1.0000 Uani . . . . . .
O47 O 0.7633(2) 0.3238(2) 0.5542(2) 0.0363 1.0000 Uani . . . . . .
C48 C 0.7721(4) 0.2375(3) 0.5296(3) 0.0427 1.0000 Uani . . . . . .
C49 C 0.7418(5) 0.1938(3) 0.5126(4) 0.0526 1.0000 Uani . . . . . .
C50 C 0.7741(7) 0.1512(4) 0.5031(5) 0.0737 1.0000 Uani . . . . . .
C51 C 0.8361(6) 0.1502(4) 0.5091(5) 0.0732 1.0000 Uani . . . . . .
C52 C 0.8673(5) 0.1926(4) 0.5254(4) 0.0626 1.0000 Uani . . . . . .
C53 C 0.8345(4) 0.2365(4) 0.5367(3) 0.0499 1.0000 Uani . . . . . .
O54 O 0.6707(2) 0.46249(18) 0.60733(18) 0.0288 1.0000 Uani . . . . . .
O55 O 0.7733(2) 0.3957(2) 0.6465(2) 0.0357 1.0000 Uani . . . . . .
C56 C 0.7556(4) 0.4080(3) 0.6922(3) 0.0324 1.0000 Uani . . . . . .
O57 O 0.7014(3) 0.4151(2) 0.7061(2) 0.0382 1.0000 Uani . . . . . .
C58 C 0.8049(4) 0.4162(3) 0.7336(3) 0.0407 1.0000 Uani . . . . . .
C59 C 0.8651(4) 0.4040(4) 0.7224(4) 0.0490 1.0000 Uani . . . . . .
C60 C 0.9115(5) 0.4149(4) 0.7601(5) 0.0683 1.0000 Uani . . . . . .
C61 C 0.8990(7) 0.4393(5) 0.8075(5) 0.0868 1.0000 Uani . . . . . .
C62 C 0.8382(7) 0.4514(5) 0.8179(4) 0.0797 1.0000 Uani . . . . . .
C63 C 0.7911(5) 0.4391(4) 0.7816(4) 0.0535 1.0000 Uani . . . . . .
O64 O 0.8039(3) 0.4013(2) 0.4938(2) 0.0410 1.0000 Uani . . . . . .
C65 C 0.8168(4) 0.4151(3) 0.4481(3) 0.0325 1.0000 Uani . . . . . .
O66 O 0.8018(3) 0.4559(2) 0.4272(2) 0.0483 1.0000 Uani . . . . . .
C67 C 0.8521(3) 0.3789(3) 0.4135(3) 0.0371 1.0000 Uani . . . . . .
C68 C 0.8620(4) 0.3899(4) 0.3608(4) 0.0571 1.0000 Uani . . . . . .
C69 C 0.8932(5) 0.3538(6) 0.3297(5) 0.0774 1.0000 Uani . . . . . .
C70 C 0.9118(5) 0.3102(6) 0.3508(7) 0.0871 1.0000 Uani . . . . . .
C71 C 0.9027(5) 0.2990(4) 0.4022(7) 0.0812 1.0000 Uani . . . . . .
C72 C 0.8715(4) 0.3331(3) 0.4338(5) 0.0562 1.0000 Uani . . . . . .
O73 O 0.8046(3) 0.4732(2) 0.5814(2) 0.0395 1.0000 Uani . . . . . .
C74 C 0.8350(3) 0.5080(3) 0.5615(3) 0.0294 1.0000 Uani . . . . . .
O75 O 0.8270(3) 0.5245(2) 0.5151(2) 0.0478 1.0000 Uani . . . . . .
C76 C 0.8844(3) 0.5311(3) 0.5952(3) 0.0304 1.0000 Uani . . . . . .
C77 C 0.9158(4) 0.5739(3) 0.5780(3) 0.0433 1.0000 Uani . . . . . .
C78 C 0.9605(5) 0.5952(4) 0.6114(5) 0.0656 1.0000 Uani . . . . . .
C79 C 0.9741(5) 0.5741(5) 0.6595(4) 0.0706 1.0000 Uani . . . . . .
C80 C 0.9432(5) 0.5316(4) 0.6770(4) 0.0588 1.0000 Uani . . . . . .
C81 C 0.8986(4) 0.5105(3) 0.6443(3) 0.0414 1.0000 Uani . . . . . .
O82 O 0.8113(2) 0.60999(18) 0.45749(19) 0.0321 1.0000 Uani . . . . . .
C83 C 0.2026(3) 0.3449(3) 0.5341(3) 0.0290 1.0000 Uani . . . . . .
O84 O 0.2559(2) 0.32753(19) 0.5280(2) 0.0344 1.0000 Uani . . . . . .
C85 C 0.1509(3) 0.3065(3) 0.5311(3) 0.0325 1.0000 Uani . . . . . .
C86 C 0.0903(4) 0.3223(3) 0.5314(3) 0.0371 1.0000 Uani . . . . . .
C87 C 0.0433(4) 0.2859(4) 0.5284(3) 0.0456 1.0000 Uani . . . . . .
C88 C 0.0577(4) 0.2358(3) 0.5261(3) 0.0455 1.0000 Uani . . . . . .
C89 C 0.1176(4) 0.2202(3) 0.5267(3) 0.0446 1.0000 Uani . . . . . .
C90 C 0.1645(4) 0.2555(3) 0.5285(3) 0.0396 1.0000 Uani . . . . . .
O91 O 0.8012(2) 0.53624(19) 0.36239(19) 0.0327 1.0000 Uani . . . . . .
C92 C 0.2216(3) 0.4698(3) 0.6836(3) 0.0302 1.0000 Uani . . . . . .
O93 O 0.2775(2) 0.4666(2) 0.69547(19) 0.0353 1.0000 Uani . . . . . .
C94 C 0.1787(4) 0.4811(3) 0.7291(3) 0.0349 1.0000 Uani . . . . . .
C95 C 0.2036(4) 0.4868(4) 0.7799(3) 0.0506 1.0000 Uani . . . . . .
C96 C 0.1638(5) 0.4968(4) 0.8222(4) 0.0589 1.0000 Uani . . . . . .
C97 C 0.1022(5) 0.5001(4) 0.8142(4) 0.0585 1.0000 Uani . . . . . .
C98 C 0.0785(5) 0.4934(5) 0.7648(4) 0.0736 1.0000 Uani . . . . . .
C99 C 0.1163(4) 0.4840(5) 0.7217(4) 0.0591 1.0000 Uani . . . . . .
O100 O 0.3717(2) 0.29784(19) 0.61280(19) 0.0328 1.0000 Uani . . . . . .
C101 C 0.3574(3) 0.2595(3) 0.5843(3) 0.0336 1.0000 Uani . . . . . .
O102 O 0.3573(3) 0.26245(19) 0.5345(2) 0.0353 1.0000 Uani . . . . . .
C103 C 0.3371(4) 0.2119(3) 0.6106(3) 0.0416 1.0000 Uani . . . . . .
C104 C 0.3053(5) 0.1760(3) 0.5804(4) 0.0586 1.0000 Uani . . . . . .
C105 C 0.2832(7) 0.1334(4) 0.6053(5) 0.0882 1.0000 Uani . . . . . .
C106 C 0.2911(7) 0.1258(4) 0.6590(5) 0.0802 1.0000 Uani . . . . . .
C107 C 0.3248(6) 0.1608(4) 0.6892(4) 0.0678 1.0000 Uani . . . . . .
C108 C 0.3473(4) 0.2047(3) 0.6651(4) 0.0475 1.0000 Uani . . . . . .
O109 O 0.4243(2) 0.40789(17) 0.48775(18) 0.0266 1.0000 Uani . . . . . .
O110 O 0.3688(2) 0.32421(17) 0.44458(18) 0.0284 1.0000 Uani . . . . . .
C111 C 0.3866(3) 0.2804(3) 0.4282(3) 0.0318 1.0000 Uani . . . . . .
O112 O 0.4415(2) 0.26882(18) 0.4299(2) 0.0338 1.0000 Uani . . . . . .
C113 C 0.3406(4) 0.2463(3) 0.4036(3) 0.0411 1.0000 Uani . . . . . .
C114 C 0.2789(4) 0.2513(3) 0.4153(4) 0.0547 1.0000 Uani . . . . . .
C115 C 0.2366(5) 0.2212(5) 0.3890(7) 0.1026 1.0000 Uani . . . . . .
C116 C 0.2541(6) 0.1873(6) 0.3521(8) 0.1300 1.0000 Uani . . . . . .
C117 C 0.3159(6) 0.1834(5) 0.3379(5) 0.0813 1.0000 Uani . . . . . .
C118 C 0.3591(5) 0.2112(4) 0.3667(4) 0.0593 1.0000 Uani . . . . . .
O119 O 0.3719(2) 0.37034(19) 0.69582(19) 0.0342 1.0000 Uani . . . . . .
C120 C 0.3864(4) 0.3448(3) 0.7370(3) 0.0403 1.0000 Uani . . . . . .
O121 O 0.4349(3) 0.3211(3) 0.7402(2) 0.0514 1.0000 Uani . . . . . .
C122 C 0.3409(4) 0.3438(3) 0.7824(3) 0.0396 1.0000 Uani . . . . . .
C123 C 0.2859(4) 0.3673(3) 0.7778(3) 0.0463 1.0000 Uani . . . . . .
C124 C 0.2435(5) 0.3644(4) 0.8191(4) 0.0531 1.0000 Uani . . . . . .
C125 C 0.2585(5) 0.3393(4) 0.8639(4) 0.0621 1.0000 Uani . . . . . .
C126 C 0.3140(6) 0.3153(5) 0.8689(4) 0.0782 1.0000 Uani . . . . . .
C127 C 0.3566(5) 0.3185(4) 0.8286(4) 0.0630 1.0000 Uani . . . . . .
O128 O 0.4379(2) 0.49823(17) 0.60487(18) 0.0274 1.0000 Uani . . . . . .
O129 O 0.4040(2) 0.52810(19) 0.70592(19) 0.0324 1.0000 Uani . . . . . .
C130 C 0.3925(3) 0.5058(3) 0.7509(3) 0.0360 1.0000 Uani . . . . . .
O131 O 0.3874(3) 0.4595(2) 0.75277(19) 0.0374 1.0000 Uani . . . . . .
C132 C 0.3840(4) 0.5370(3) 0.7997(3) 0.0477 1.0000 Uani . . . . . .
C133 C 0.3977(5) 0.5879(4) 0.7997(4) 0.0583 1.0000 Uani . . . . . .
C134 C 0.3903(7) 0.6159(5) 0.8457(6) 0.0909 1.0000 Uani . . . . . .
C135 C 0.3696(9) 0.5919(6) 0.8911(6) 0.1135 1.0000 Uani . . . . . .
C136 C 0.3544(8) 0.5420(5) 0.8905(5) 0.0985 1.0000 Uani . . . . . .
C137 C 0.3613(5) 0.5138(4) 0.8445(4) 0.0623 1.0000 Uani . . . . . .
O138 O 0.5651(2) 0.34320(19) 0.7027(2) 0.0351 1.0000 Uani . . . . . .
C139 C 0.5734(3) 0.3602(3) 0.7503(3) 0.0326 1.0000 Uani . . . . . .
O140 O 0.5854(3) 0.4059(2) 0.7572(2) 0.0387 1.0000 Uani . . . . . .
C141 C 0.5700(4) 0.3246(3) 0.7963(3) 0.0433 1.0000 Uani . . . . . .
C142 C 0.5575(5) 0.2735(4) 0.7883(4) 0.0527 1.0000 Uani . . . . . .
C143 C 0.5580(5) 0.2407(4) 0.8316(4) 0.0611 1.0000 Uani . . . . . .
C144 C 0.5663(5) 0.2589(4) 0.8815(4) 0.0588 1.0000 Uani . . . . . .
C145 C 0.5764(6) 0.3093(5) 0.8896(4) 0.0669 1.0000 Uani . . . . . .
C146 C 0.5788(5) 0.3422(4) 0.8466(3) 0.0537 1.0000 Uani . . . . . .
O147 O 0.5995(2) 0.50377(19) 0.71038(18) 0.0312 1.0000 Uani . . . . . .
C148 C 0.5743(3) 0.51311(19) 0.7553(2) 0.0331 1.0000 Uani D . . . . .
O149 O 0.5173(3) 0.5146(2) 0.75788(19) 0.0365 1.0000 Uani . . . . . .
C150 C 0.6106(5) 0.5351(3) 0.8001(4) 0.1773 0.49(2) Uani D . P 1 1 .
C151 C 0.6115(3) 0.5296(3) 0.8022(2) 0.0262 0.51(2) Uani D . P 1 2 .
C152 C 0.5839(9) 0.5419(4) 0.8481(4) 0.1840 0.49(2) Uani D . P 1 1 .
C153 C 0.5834(4) 0.5525(3) 0.8440(3) 0.0394 0.51(2) Uani D . P 1 2 .
C154 C 0.6179(13) 0.5635(4) 0.8905(5) 0.1886 0.49(2) Uani D . P 1 1 .
C155 C 0.6186(6) 0.5694(3) 0.8878(3) 0.0550 0.51(2) Uani D . P 1 2 .
C156 C 0.6771(12) 0.5776(4) 0.8825(8) 0.1856 0.49(2) Uani D . P 1 1 .
C157 C 0.6803(6) 0.5615(4) 0.8885(3) 0.0671 0.51(2) Uani D . P 1 2 .
C158 C 0.7037(9) 0.5712(4) 0.8342(10) 0.1802 0.49(2) Uani D . P 1 1 .
C159 C 0.7083(4) 0.5386(4) 0.8468(4) 0.0669 0.51(2) Uani D . P 1 2 .
C160 C 0.6694(5) 0.5493(4) 0.7920(7) 0.1775 0.49(2) Uani D . P 1 1 .
C161 C 0.6728(3) 0.5226(3) 0.8024(3) 0.0525 0.51(2) Uani D . P 1 2 .
O162 O 0.5178(2) 0.61175(19) 0.71512(19) 0.0341 1.0000 Uani . . . . . .
C163 C 0.5255(3) 0.6575(3) 0.7048(3) 0.0329 1.0000 Uani . . . . . .
O164 O 0.4715(2) 0.32349(19) 0.34090(19) 0.0339 1.0000 Uani . . . . . .
C165 C 0.5304(4) 0.6930(3) 0.7522(3) 0.0364 1.0000 Uani . . . . . .
C166 C 0.5361(4) 0.7445(3) 0.7437(4) 0.0443 1.0000 Uani . . . . . .
C167 C 0.5408(4) 0.7766(4) 0.7887(4) 0.0524 1.0000 Uani . . . . . .
C168 C 0.5386(5) 0.7576(4) 0.8382(4) 0.0666 1.0000 Uani . . . . . .
C169 C 0.5338(6) 0.7059(5) 0.8464(4) 0.0722 1.0000 Uani . . . . . .
C170 C 0.5296(5) 0.6737(4) 0.8035(3) 0.0514 1.0000 Uani . . . . . .
O171 O 0.5647(2) 0.49293(17) 0.50185(17) 0.0255 1.0000 Uani . . . . . .
N172 N 0.7204(3) 0.5707(2) 0.6224(2) 0.0328 1.0000 Uani . . . . . .
C173 C 0.7488(4) 0.6133(3) 0.6102(3) 0.0378 1.0000 Uani . . . . . .
C174 C 0.7939(4) 0.6352(3) 0.6420(4) 0.0462 1.0000 Uani . . . . . .
C175 C 0.8101(4) 0.6128(3) 0.6890(3) 0.0465 1.0000 Uani . . . . . .
C176 C 0.7810(5) 0.5685(4) 0.7027(3) 0.0532 1.0000 Uani . . . . . .
C177 C 0.7371(4) 0.5490(3) 0.6687(3) 0.0423 1.0000 Uani . . . . . .
N178 N 0.6849(3) 0.3785(3) 0.3869(3) 0.0371 1.0000 Uani . . . . . .
C179 C 0.7016(4) 0.3339(3) 0.4027(4) 0.0450 1.0000 Uani . . . . . .
C180 C 0.7274(5) 0.2966(4) 0.3708(4) 0.0553 1.0000 Uani . . . . . .
C181 C 0.7326(5) 0.3072(5) 0.3179(4) 0.0677 1.0000 Uani . . . . . .
C182 C 0.7156(7) 0.3535(6) 0.3003(4) 0.0924 1.0000 Uani . . . . . .
C183 C 0.6912(5) 0.3879(5) 0.3356(4) 0.0696 1.0000 Uani . . . . . .
N184 N 0.2137(3) 0.3430(3) 0.6566(3) 0.0397 1.0000 Uani . . . . . .
C185 C 0.2328(4) 0.2964(3) 0.6689(3) 0.0421 1.0000 Uani . . . . . .
C186 C 0.1932(5) 0.2574(3) 0.6818(4) 0.0509 1.0000 Uani . . . . . .
C187 C 0.1307(5) 0.2678(4) 0.6825(4) 0.0543 1.0000 Uani . . . . . .
C188 C 0.1109(4) 0.3157(3) 0.6715(3) 0.0466 1.0000 Uani . . . . . .
C189 C 0.1540(4) 0.3525(3) 0.6583(3) 0.0389 1.0000 Uani . . . . . .
N190 N 0.7198(3) 0.2879(3) 0.6717(3) 0.0444 1.0000 Uani . . . . . .
C191 C 0.6844(5) 0.2661(3) 0.7063(4) 0.0509 1.0000 Uani . . . . . .
C192 C 0.7041(6) 0.2293(5) 0.7401(5) 0.0809 1.0000 Uani . . . . . .
C193 C 0.7655(6) 0.2144(5) 0.7387(5) 0.0850 1.0000 Uani . . . . . .
C194 C 0.8029(5) 0.2371(4) 0.7028(4) 0.0633 1.0000 Uani . . . . . .
C195 C 0.7786(4) 0.2745(4) 0.6703(4) 0.0517 1.0000 Uani . . . . . .
N196 N 0.9380(4) 0.3958(4) 0.5697(5) 0.1116 1.0000 Uani D . . . . .
C197 C 0.9671(5) 0.3912(3) 0.6175(4) 0.1035 1.0000 Uani D . . . . .
C198 C 1.0128(5) 0.4139(4) 0.6283(3) 0.0883 1.0000 Uani D . . . . .
C199 C 1.0399(4) 0.4481(3) 0.5899(5) 0.0958 1.0000 Uani D . . . . .
C200 C 1.0082(5) 0.4510(4) 0.5404(4) 0.1155 1.0000 Uani D . . . . .
C201 C 0.9614(5) 0.4267(4) 0.5327(4) 0.1144 1.0000 Uani D . . . . .
N202 N 0.9828(5) 0.1163(5) 0.4777(5) 0.1455 1.0000 Uani D . . . . .
C203 C 0.9559(5) 0.1230(4) 0.4304(6) 0.1471 1.0000 Uani D . . . . .
C204 C 0.9583(5) 0.0916(5) 0.3872(5) 0.1469 1.0000 Uani D . . . . .
C205 C 0.9927(6) 0.0490(5) 0.3915(6) 0.1534 1.0000 Uani D . . . . .
C206 C 1.0221(5) 0.0399(4) 0.4390(7) 0.1607 1.0000 Uani D . . . . .
C207 C 1.0150(5) 0.0742(5) 0.4792(5) 0.1572 1.0000 Uani D . . . . .
N208 N 0.4393(5) 0.1531(5) 0.4938(9) 0.2218 1.0000 Uani D . . . . .
C209 C 0.4554(5) 0.1440(6) 0.5439(8) 0.2216 1.0000 Uani D . . . . .
C210 C 0.4717(5) 0.0980(8) 0.5632(6) 0.2324 1.0000 Uani D . . . . .
C211 C 0.4698(5) 0.0638(5) 0.5248(9) 0.2379 1.0000 Uani D . . . . .
C212 C 0.4549(5) 0.0666(6) 0.4736(8) 0.2358 1.0000 Uani D . . . . .
C213 C 0.4393(5) 0.1147(7) 0.4604(6) 0.2287 1.0000 Uani D . . . . .
H301 H 0.5105 0.1603 0.6943 0.0774 1.0000 Uiso R . . . . .
H311 H 0.5651 0.0848 0.7087 0.0947 1.0000 Uiso R . . . . .
H321 H 0.6520 0.0696 0.6625 0.1105 1.0000 Uiso R . . . . .
H331 H 0.6937 0.1320 0.6063 0.1060 1.0000 Uiso R . . . . .
H341 H 0.6406 0.2077 0.5937 0.0771 1.0000 Uiso R . . . . .
H401 H 0.5785 0.2656 0.3525 0.0634 1.0000 Uiso R . . . . .
H411 H 0.5875 0.2036 0.2871 0.0801 1.0000 Uiso R . . . . .
H421 H 0.5859 0.1185 0.3092 0.0907 1.0000 Uiso R . . . . .
H431 H 0.5802 0.0956 0.3962 0.1050 1.0000 Uiso R . . . . .
H441 H 0.5742 0.1564 0.4638 0.0811 1.0000 Uiso R . . . . .
H491 H 0.6986 0.1940 0.5078 0.0629 1.0000 Uiso R . . . . .
H501 H 0.7531 0.1215 0.4921 0.0881 1.0000 Uiso R . . . . .
H511 H 0.8579 0.1200 0.5019 0.0877 1.0000 Uiso R . . . . .
H521 H 0.9106 0.1920 0.5289 0.0751 1.0000 Uiso R . . . . .
H531 H 0.8555 0.2656 0.5494 0.0602 1.0000 Uiso R . . . . .
H591 H 0.8749 0.3885 0.6895 0.0589 1.0000 Uiso R . . . . .
H601 H 0.9524 0.4051 0.7528 0.0823 1.0000 Uiso R . . . . .
H611 H 0.9309 0.4476 0.8320 0.1042 1.0000 Uiso R . . . . .
H621 H 0.8284 0.4683 0.8501 0.0956 1.0000 Uiso R . . . . .
H631 H 0.7498 0.4466 0.7900 0.0642 1.0000 Uiso R . . . . .
H681 H 0.8484 0.4209 0.3457 0.0686 1.0000 Uiso R . . . . .
H691 H 0.9009 0.3607 0.2933 0.0927 1.0000 Uiso R . . . . .
H701 H 0.9321 0.2864 0.3289 0.1038 1.0000 Uiso R . . . . .
H711 H 0.9174 0.2682 0.4167 0.0978 1.0000 Uiso R . . . . .
H721 H 0.8633 0.3248 0.4698 0.0676 1.0000 Uiso R . . . . .
H771 H 0.9069 0.5883 0.5442 0.0520 1.0000 Uiso R . . . . .
H781 H 0.9816 0.6248 0.6005 0.0794 1.0000 Uiso R . . . . .
H791 H 1.0053 0.5885 0.6813 0.0843 1.0000 Uiso R . . . . .
H801 H 0.9523 0.5173 0.7108 0.0705 1.0000 Uiso R . . . . .
H811 H 0.8774 0.4813 0.6559 0.0496 1.0000 Uiso R . . . . .
H861 H 0.0806 0.3572 0.5335 0.0446 1.0000 Uiso R . . . . .
H871 H 0.0016 0.2963 0.5281 0.0547 1.0000 Uiso R . . . . .
H881 H 0.0258 0.2115 0.5239 0.0549 1.0000 Uiso R . . . . .
H891 H 0.1270 0.1852 0.5258 0.0536 1.0000 Uiso R . . . . .
H901 H 0.2060 0.2447 0.5281 0.0475 1.0000 Uiso R . . . . .
H951 H 0.2465 0.4841 0.7859 0.0607 1.0000 Uiso R . . . . .
H961 H 0.1802 0.5013 0.8570 0.0705 1.0000 Uiso R . . . . .
H971 H 0.0760 0.5071 0.8432 0.0704 1.0000 Uiso R . . . . .
H981 H 0.0354 0.4950 0.7594 0.0883 1.0000 Uiso R . . . . .
H991 H 0.0989 0.4797 0.6871 0.0710 1.0000 Uiso R . . . . .
H1041 H 0.2991 0.1808 0.5432 0.0703 1.0000 Uiso R . . . . .
H1051 H 0.2618 0.1088 0.5847 0.1042 1.0000 Uiso R . . . . .
H1061 H 0.2739 0.0970 0.6755 0.0962 1.0000 Uiso R . . . . .
H1071 H 0.3325 0.1547 0.7260 0.0818 1.0000 Uiso R . . . . .
H1081 H 0.3691 0.2291 0.6855 0.0571 1.0000 Uiso R . . . . .
H1141 H 0.2658 0.2753 0.4409 0.0656 1.0000 Uiso R . . . . .
H1151 H 0.1945 0.2242 0.3973 0.1240 1.0000 Uiso R . . . . .
H1161 H 0.2244 0.1662 0.3353 0.1552 1.0000 Uiso R . . . . .
H1171 H 0.3281 0.1620 0.3095 0.0976 1.0000 Uiso R . . . . .
H1181 H 0.4016 0.2060 0.3608 0.0709 1.0000 Uiso R . . . . .
H1231 H 0.2761 0.3859 0.7464 0.0556 1.0000 Uiso R . . . . .
H1241 H 0.2045 0.3801 0.8154 0.0637 1.0000 Uiso R . . . . .
H1251 H 0.2304 0.3381 0.8925 0.0746 1.0000 Uiso R . . . . .
H1261 H 0.3232 0.2965 0.9001 0.0937 1.0000 Uiso R . . . . .
H1271 H 0.3959 0.3036 0.8328 0.0752 1.0000 Uiso R . . . . .
H1331 H 0.4121 0.6037 0.7683 0.0701 1.0000 Uiso R . . . . .
H1341 H 0.3993 0.6509 0.8462 0.1089 1.0000 Uiso R . . . . .
H1351 H 0.3659 0.6106 0.9232 0.1345 1.0000 Uiso R . . . . .
H1361 H 0.3390 0.5265 0.9218 0.1167 1.0000 Uiso R . . . . .
H1371 H 0.3505 0.4791 0.8439 0.0748 1.0000 Uiso R . . . . .
H1421 H 0.5487 0.2612 0.7535 0.0630 1.0000 Uiso R . . . . .
H1431 H 0.5526 0.2055 0.8261 0.0733 1.0000 Uiso R . . . . .
H1441 H 0.5650 0.2366 0.9111 0.0706 1.0000 Uiso R . . . . .
H1451 H 0.5818 0.3218 0.9248 0.0802 1.0000 Uiso R . . . . .
H1461 H 0.5867 0.3770 0.8524 0.0645 1.0000 Uiso R . . . . .
H1521 H 0.5417 0.5344 0.8523 0.1852 0.49(2) Uiso R . P 1 1 .
H1531 H 0.5403 0.5577 0.8430 0.0437 0.51(2) Uiso R . P 1 2 .
H1541 H 0.5988 0.5707 0.9234 0.1920 0.49(2) Uiso R . P 1 1 .
H1551 H 0.5996 0.5866 0.9164 0.0623 0.51(2) Uiso R . P 1 2 .
H1561 H 0.7003 0.5919 0.9110 0.1879 0.49(2) Uiso R . P 1 1 .
H1571 H 0.7040 0.5717 0.9186 0.0746 0.51(2) Uiso R . P 1 2 .
H1581 H 0.7458 0.5788 0.8294 0.1809 0.49(2) Uiso R . P 1 1 .
H1591 H 0.7512 0.5325 0.8477 0.0745 0.51(2) Uiso R . P 1 2 .
H1601 H 0.6880 0.5423 0.7589 0.1762 0.49(2) Uiso R . P 1 1 .
H1611 H 0.6916 0.5066 0.7730 0.0585 0.51(2) Uiso R . P 1 2 .
H1661 H 0.5368 0.7579 0.7086 0.0532 1.0000 Uiso R . . . . .
H1671 H 0.5456 0.8119 0.7838 0.0629 1.0000 Uiso R . . . . .
H1681 H 0.5404 0.7798 0.8679 0.0799 1.0000 Uiso R . . . . .
H1691 H 0.5334 0.6928 0.8817 0.0869 1.0000 Uiso R . . . . .
H1701 H 0.5263 0.6384 0.8090 0.0617 1.0000 Uiso R . . . . .
H1731 H 0.7377 0.6298 0.5779 0.0454 1.0000 Uiso R . . . . .
H1741 H 0.8133 0.6655 0.6311 0.0554 1.0000 Uiso R . . . . .
H1751 H 0.8405 0.6273 0.7117 0.0558 1.0000 Uiso R . . . . .
H1761 H 0.7912 0.5517 0.7350 0.0639 1.0000 Uiso R . . . . .
H1771 H 0.7174 0.5185 0.6786 0.0508 1.0000 Uiso R . . . . .
H1791 H 0.6957 0.3260 0.4392 0.0540 1.0000 Uiso R . . . . .
H1801 H 0.7409 0.2654 0.3853 0.0663 1.0000 Uiso R . . . . .
H1811 H 0.7476 0.2826 0.2938 0.0812 1.0000 Uiso R . . . . .
H1821 H 0.7206 0.3624 0.2639 0.1108 1.0000 Uiso R . . . . .
H1831 H 0.6783 0.4198 0.3223 0.0834 1.0000 Uiso R . . . . .
H1851 H 0.2755 0.2896 0.6689 0.0504 1.0000 Uiso R . . . . .
H1861 H 0.2082 0.2246 0.6898 0.0611 1.0000 Uiso R . . . . .
H1871 H 0.1022 0.2420 0.6906 0.0649 1.0000 Uiso R . . . . .
H1881 H 0.0686 0.3238 0.6729 0.0559 1.0000 Uiso R . . . . .
H1891 H 0.1401 0.3856 0.6503 0.0466 1.0000 Uiso R . . . . .
H1911 H 0.6428 0.2764 0.7080 0.0613 1.0000 Uiso R . . . . .
H1921 H 0.6766 0.2139 0.7642 0.0977 1.0000 Uiso R . . . . .
H1931 H 0.7808 0.1892 0.7621 0.1025 1.0000 Uiso R . . . . .
H1941 H 0.8447 0.2276 0.7003 0.0760 1.0000 Uiso R . . . . .
H1951 H 0.8048 0.2911 0.6460 0.0621 1.0000 Uiso R . . . . .
H2031 H 0.9325 0.1529 0.4262 0.1762 1.0000 Uiso R . . . . .
H2041 H 0.9365 0.0993 0.3552 0.1756 1.0000 Uiso R . . . . .
H2051 H 0.9961 0.0263 0.3625 0.1832 1.0000 Uiso R . . . . .
H2061 H 1.0467 0.0106 0.4439 0.1921 1.0000 Uiso R . . . . .
H2071 H 1.0356 0.0668 0.5118 0.1883 1.0000 Uiso R . . . . .
H2091 H 0.4556 0.1717 0.5679 0.2685 1.0000 Uiso R . . . . .
H2101 H 0.4832 0.0915 0.5991 0.2814 1.0000 Uiso R . . . . .
H2111 H 0.4814 0.0309 0.5361 0.2878 1.0000 Uiso R . . . . .
H2121 H 0.4548 0.0391 0.4494 0.2857 1.0000 Uiso R . . . . .
H2131 H 0.4272 0.1213 0.4246 0.2772 1.0000 Uiso R . . . . .
H1961 H 0.9407 0.4297 0.4994 0.1367 1.0000 Uiso R . . . . .
H1962 H 1.0234 0.4720 0.5129 0.1379 1.0000 Uiso R . . . . .
H1963 H 1.0760 0.4670 0.5974 0.1143 1.0000 Uiso R . . . . .
H1964 H 1.0316 0.4095 0.6623 0.1049 1.0000 Uiso R . . . . .
H1965 H 0.9554 0.3796 0.6517 0.1231 1.0000 Uiso R . . . . .
H161 H 0.2708 0.3823 0.6204 0.0346 1.0000 Uiso R . . . . .
H221 H 0.6788 0.3358 0.6313 0.0362 1.0000 Uiso R . . . . .

loop_
_atom_site_aniso_label
_atom_site_aniso_U_11
_atom_site_aniso_U_22
_atom_site_aniso_U_33
_atom_site_aniso_U_23
_atom_site_aniso_U_13
_atom_site_aniso_U_12
Ce1 0.02643(19) 0.02611(18) 0.02131(17) 0.00044(13) -0.00110(14) -0.00430(13)
Ce2 0.02592(19) 0.02686(18) 0.02322(17) -0.00040(13) 0.00004(14) -0.00410(13)
Ce3 0.02565(19) 0.02731(18) 0.02045(17) -0.00018(13) -0.00078(14) -0.00501(13)
Ce4 0.02770(19) 0.02688(18) 0.02277(17) -0.00158(13) -0.00032(14) -0.00464(14)
Ce5 0.02791(19) 0.03037(19) 0.02176(17) -0.00148(13) -0.00027(14) -0.00465(14)
O6 0.026(2) 0.031(2) 0.026(2) -0.0021(18) 0.0027(19) -0.0022(18)
O7 0.027(2) 0.032(2) 0.023(2) -0.0028(18) 0.0010(18) -0.0015(18)
Ce8 0.0291(2) 0.03062(19) 0.02285(17) 0.00261(14) -0.00016(14) -0.00480(14)
O9 0.030(3) 0.028(2) 0.025(2) 0.0019(18) -0.0005(19) -0.0045(18)
O10 0.033(3) 0.041(3) 0.025(2) 0.001(2) 0.003(2) -0.003(2)
Ce11 0.0320(2) 0.0333(2) 0.02780(19) 0.00702(15) 0.00107(16) -0.00506(15)
Ce12 0.0296(2) 0.03155(19) 0.02014(17) 0.00167(13) 0.00046(14) -0.00478(14)
Ce13 0.0297(2) 0.02683(18) 0.02217(17) 0.00133(13) 0.00091(14) -0.00428(14)
O14 0.029(3) 0.032(2) 0.026(2) 0.0016(18) 0.0011(19) -0.0041(19)
Ce15 0.02747(19) 0.02888(19) 0.02156(17) 0.00156(13) 0.00022(14) -0.00355(14)
O16 0.031(3) 0.032(2) 0.024(2) 0.0006(18) 0.0013(19) -0.0045(19)
O17 0.027(2) 0.032(2) 0.020(2) -0.0007(17) 0.0027(18) -0.0047(18)
O18 0.033(3) 0.030(2) 0.021(2) 0.0008(18) 0.0001(19) -0.0039(19)
O19 0.029(2) 0.029(2) 0.021(2) 0.0022(17) -0.0003(18) -0.0040(18)
Ce20 0.02699(19) 0.02873(19) 0.02413(17) 0.00222(14) -0.00048(14) -0.00387(14)
Ce21 0.0298(2) 0.02670(18) 0.02633(18) 0.00221(14) -0.00104(15) -0.00420(14)
O22 0.032(3) 0.031(2) 0.028(2) 0.0055(19) 0.001(2) 0.0000(19)
O23 0.030(3) 0.030(2) 0.026(2) 0.0008(18) 0.0003(19) -0.0032(19)
O24 0.030(3) 0.031(3) 0.040(3) -0.002(2) -0.002(2) -0.005(2)
O25 0.028(2) 0.031(2) 0.025(2) 0.0062(18) 0.0023(19) -0.0031(19)
O26 0.044(3) 0.030(3) 0.034(3) 0.006(2) 0.004(2) -0.004(2)
C27 0.043(5) 0.038(4) 0.040(4) 0.003(3) -0.005(3) -0.004(3)
O28 0.045(4) 0.039(3) 0.087(5) 0.016(3) 0.013(3) -0.003(3)
C29 0.057(5) 0.034(4) 0.041(4) 0.007(3) -0.001(4) -0.002(4)
C30 0.082(8) 0.041(5) 0.072(7) 0.019(5) 0.015(6) -0.004(5)
C31 0.094(10) 0.053(6) 0.090(9) 0.028(6) 0.022(7) 0.012(6)
C32 0.121(12) 0.062(7) 0.094(10) 0.031(7) 0.010(9) 0.040(8)
C33 0.093(10) 0.067(8) 0.104(10) 0.028(7) 0.017(8) 0.032(7)
C34 0.074(7) 0.045(5) 0.075(7) 0.017(5) 0.018(6) 0.009(5)
O35 0.028(2) 0.028(2) 0.024(2) 0.0023(17) -0.0004(18) -0.0031(18)
O36 0.032(3) 0.028(2) 0.036(3) -0.002(2) -0.001(2) -0.0014(19)
C37 0.031(4) 0.030(4) 0.040(4) 0.000(3) 0.001(3) 0.003(3)
O38 0.045(3) 0.027(2) 0.039(3) 0.001(2) -0.004(2) -0.001(2)
C39 0.035(4) 0.036(4) 0.047(4) -0.007(3) -0.001(3) 0.002(3)
C40 0.063(6) 0.055(5) 0.040(5) -0.009(4) -0.003(4) 0.018(4)
C41 0.065(7) 0.088(8) 0.048(5) -0.027(5) -0.003(5) 0.027(6)
C42 0.061(7) 0.081(8) 0.086(9) -0.051(7) 0.006(6) -0.002(6)
C43 0.120(12) 0.042(6) 0.101(10) -0.030(6) 0.030(9) -0.009(6)
C44 0.096(9) 0.038(5) 0.068(7) -0.009(4) 0.023(6) -0.004(5)
O45 0.037(3) 0.034(3) 0.042(3) 0.004(2) -0.002(2) -0.002(2)
C46 0.043(4) 0.032(4) 0.031(4) 0.012(3) 0.001(3) 0.002(3)
O47 0.036(3) 0.035(3) 0.038(3) 0.008(2) 0.001(2) -0.001(2)
C48 0.052(5) 0.039(4) 0.037(4) 0.007(3) 0.006(4) 0.004(4)
C49 0.068(6) 0.041(5) 0.050(5) -0.002(4) 0.014(5) 0.003(4)
C50 0.103(10) 0.050(6) 0.069(7) -0.002(5) 0.019(7) 0.005(6)
C51 0.095(10) 0.060(7) 0.065(7) -0.002(5) 0.022(6) 0.023(6)
C52 0.060(7) 0.067(7) 0.060(6) 0.009(5) 0.004(5) 0.018(5)
C53 0.055(6) 0.054(5) 0.041(4) 0.004(4) 0.001(4) 0.014(4)
O54 0.030(3) 0.033(3) 0.023(2) 0.0008(18) -0.0031(19) -0.0016(19)
O55 0.035(3) 0.041(3) 0.031(3) 0.008(2) -0.001(2) -0.000(2)
C56 0.039(4) 0.031(4) 0.027(3) 0.009(3) -0.004(3) -0.003(3)
O57 0.041(3) 0.044(3) 0.030(3) 0.009(2) -0.001(2) -0.002(2)
C58 0.047(5) 0.040(4) 0.035(4) 0.011(3) -0.009(3) -0.008(3)
C59 0.045(5) 0.055(5) 0.047(5) 0.014(4) -0.011(4) -0.008(4)
C60 0.050(6) 0.071(7) 0.083(8) 0.016(6) -0.020(6) -0.011(5)
C61 0.084(10) 0.096(10) 0.079(9) 0.018(7) -0.042(7) -0.042(8)
C62 0.113(11) 0.079(8) 0.046(6) -0.004(5) -0.022(6) -0.025(7)
C63 0.061(6) 0.057(6) 0.042(5) 0.002(4) -0.013(4) -0.008(4)
O64 0.040(3) 0.044(3) 0.039(3) 0.008(2) 0.010(2) 0.002(2)
C65 0.036(4) 0.032(4) 0.029(3) 0.001(3) -0.000(3) -0.002(3)
O66 0.052(4) 0.044(3) 0.049(3) 0.012(3) 0.012(3) 0.010(3)
C67 0.026(4) 0.046(4) 0.039(4) -0.010(3) -0.000(3) -0.002(3)
C68 0.038(5) 0.086(7) 0.048(5) -0.015(5) 0.006(4) -0.006(5)
C69 0.049(6) 0.124(12) 0.059(7) -0.031(7) 0.020(5) -0.026(7)
C70 0.037(6) 0.093(10) 0.131(13) -0.058(10) 0.016(7) -0.008(6)
C71 0.039(6) 0.055(6) 0.149(14) -0.042(8) 0.001(7) -0.000(5)
C72 0.041(5) 0.041(5) 0.086(7) -0.013(5) 0.007(5) -0.006(4)
O73 0.037(3) 0.038(3) 0.042(3) 0.003(2) -0.010(2) -0.018(2)
C74 0.033(4) 0.031(3) 0.024(3) -0.001(3) -0.001(3) -0.005(3)
O75 0.042(3) 0.063(4) 0.039(3) 0.014(3) -0.007(3) -0.007(3)
C76 0.028(4) 0.033(4) 0.030(3) -0.005(3) -0.000(3) -0.006(3)
C77 0.045(5) 0.040(4) 0.044(4) -0.004(3) 0.011(4) -0.015(4)
C78 0.066(7) 0.059(6) 0.072(7) -0.020(5) 0.015(5) -0.033(5)
C79 0.049(6) 0.108(9) 0.055(6) -0.024(6) -0.007(5) -0.024(6)
C80 0.048(6) 0.086(7) 0.041(5) -0.008(5) -0.014(4) -0.008(5)
C81 0.039(4) 0.048(5) 0.037(4) 0.004(3) -0.008(3) -0.010(3)
O82 0.034(3) 0.031(3) 0.031(2) -0.002(2) 0.001(2) -0.007(2)
C83 0.031(4) 0.034(4) 0.022(3) -0.002(3) 0.004(3) -0.011(3)
O84 0.034(3) 0.036(3) 0.034(3) -0.002(2) 0.004(2) -0.006(2)
C85 0.037(4) 0.032(4) 0.028(3) -0.001(3) 0.005(3) -0.009(3)
C86 0.037(4) 0.039(4) 0.035(4) 0.002(3) 0.004(3) -0.006(3)
C87 0.038(5) 0.060(5) 0.039(4) -0.007(4) -0.001(3) -0.013(4)
C88 0.048(5) 0.052(5) 0.037(4) -0.006(4) 0.007(4) -0.020(4)
C89 0.061(6) 0.036(4) 0.037(4) -0.001(3) 0.007(4) -0.015(4)
C90 0.045(5) 0.040(4) 0.033(4) 0.000(3) 0.005(3) -0.007(3)
O91 0.033(3) 0.035(3) 0.029(2) 0.003(2) 0.006(2) -0.005(2)
C92 0.035(4) 0.027(3) 0.029(3) 0.003(3) 0.004(3) -0.004(3)
O93 0.035(3) 0.045(3) 0.026(2) -0.001(2) 0.004(2) -0.006(2)
C94 0.045(4) 0.029(4) 0.031(4) 0.005(3) 0.007(3) -0.002(3)
C95 0.043(5) 0.071(6) 0.037(4) -0.012(4) 0.007(4) -0.010(4)
C96 0.072(7) 0.071(7) 0.035(4) -0.014(4) 0.013(4) -0.011(5)
C97 0.069(7) 0.063(6) 0.044(5) -0.002(4) 0.027(5) 0.003(5)
C98 0.046(6) 0.123(10) 0.053(6) 0.006(6) 0.014(5) 0.022(6)
C99 0.038(5) 0.103(8) 0.037(5) 0.009(5) 0.003(4) 0.012(5)
O100 0.035(3) 0.033(3) 0.031(2) 0.002(2) 0.001(2) -0.007(2)
C101 0.034(4) 0.033(4) 0.034(4) 0.007(3) 0.004(3) -0.005(3)
O102 0.044(3) 0.030(3) 0.032(3) 0.004(2) 0.005(2) -0.003(2)
C103 0.049(5) 0.038(4) 0.038(4) 0.006(3) 0.009(4) -0.006(3)
C104 0.084(8) 0.040(5) 0.053(5) 0.004(4) 0.008(5) -0.018(5)
C105 0.128(12) 0.055(7) 0.082(9) 0.007(6) 0.019(8) -0.044(7)
C106 0.121(11) 0.043(6) 0.078(8) 0.016(5) 0.035(8) -0.013(6)
C107 0.081(8) 0.065(7) 0.058(6) 0.032(5) 0.015(6) -0.000(6)
C108 0.054(5) 0.044(5) 0.045(5) 0.011(4) 0.008(4) 0.003(4)
O109 0.028(2) 0.027(2) 0.025(2) 0.0018(18) -0.0013(18) -0.0012(18)
O110 0.034(3) 0.026(2) 0.026(2) -0.0016(18) 0.0012(19) -0.0056(19)
C111 0.035(4) 0.032(4) 0.028(3) 0.001(3) 0.004(3) -0.004(3)
O112 0.034(3) 0.030(2) 0.038(3) 0.001(2) 0.003(2) -0.006(2)
C113 0.032(4) 0.042(4) 0.049(5) -0.011(3) 0.000(3) -0.010(3)
C114 0.038(5) 0.042(5) 0.085(7) -0.019(5) 0.008(5) -0.008(4)
C115 0.033(5) 0.076(8) 0.199(17) -0.074(10) 0.002(7) -0.007(5)
C116 0.054(8) 0.105(11) 0.23(2) -0.102(13) -0.035(10) -0.010(7)
C117 0.076(8) 0.079(8) 0.088(9) -0.046(7) -0.007(7) -0.011(6)
C118 0.049(6) 0.060(6) 0.069(6) -0.031(5) 0.005(5) -0.013(4)
O119 0.039(3) 0.039(3) 0.025(2) 0.005(2) -0.000(2) -0.004(2)
C120 0.052(5) 0.037(4) 0.032(4) 0.006(3) 0.002(3) -0.010(4)
O121 0.046(4) 0.069(4) 0.039(3) 0.022(3) 0.007(3) 0.007(3)
C122 0.042(4) 0.040(4) 0.037(4) 0.008(3) 0.005(3) -0.007(3)
C123 0.049(5) 0.054(5) 0.035(4) 0.014(4) 0.005(4) -0.009(4)
C124 0.048(5) 0.063(6) 0.049(5) 0.013(4) 0.012(4) -0.000(4)
C125 0.075(7) 0.057(6) 0.054(6) 0.015(5) 0.027(5) 0.002(5)
C126 0.093(9) 0.092(9) 0.051(6) 0.034(6) 0.024(6) 0.020(7)
C127 0.074(7) 0.073(7) 0.043(5) 0.024(5) 0.017(5) 0.021(5)
O128 0.030(3) 0.029(2) 0.023(2) 0.0023(18) -0.0006(18) -0.0032(19)
O129 0.033(3) 0.038(3) 0.027(2) -0.005(2) 0.005(2) -0.006(2)
C130 0.029(4) 0.052(5) 0.027(3) -0.001(3) 0.001(3) -0.005(3)
O131 0.044(3) 0.045(3) 0.023(2) 0.002(2) -0.002(2) -0.008(2)
C132 0.047(5) 0.054(5) 0.042(4) -0.019(4) 0.010(4) -0.005(4)
C133 0.060(6) 0.058(6) 0.058(6) -0.016(5) 0.021(5) -0.005(5)
C134 0.109(11) 0.074(8) 0.091(9) -0.038(7) 0.045(8) -0.014(7)
C135 0.171(17) 0.096(11) 0.075(9) -0.048(8) 0.056(10) -0.003(10)
C136 0.156(15) 0.092(10) 0.049(6) -0.023(6) 0.054(8) -0.017(9)
C137 0.081(8) 0.070(7) 0.036(5) -0.002(4) 0.024(5) -0.004(5)
O138 0.043(3) 0.034(3) 0.028(2) 0.008(2) 0.004(2) -0.007(2)
C139 0.028(4) 0.043(4) 0.027(3) 0.005(3) -0.004(3) -0.007(3)
O140 0.041(3) 0.050(3) 0.026(2) 0.008(2) 0.001(2) -0.007(2)
C141 0.042(5) 0.058(5) 0.030(4) 0.011(3) 0.004(3) -0.001(4)
C142 0.060(6) 0.059(6) 0.039(4) 0.015(4) -0.005(4) -0.016(4)
C143 0.058(6) 0.068(6) 0.058(6) 0.025(5) -0.008(5) -0.021(5)
C144 0.053(6) 0.079(7) 0.044(5) 0.031(5) -0.003(4) -0.005(5)
C145 0.089(8) 0.083(8) 0.029(4) 0.017(5) 0.002(5) 0.017(6)
C146 0.067(6) 0.063(6) 0.031(4) 0.006(4) 0.001(4) 0.012(5)
O147 0.031(3) 0.038(3) 0.024(2) 0.0013(19) 0.0005(19) -0.004(2)
C148 0.037(4) 0.035(4) 0.027(3) -0.001(3) 0.001(3) -0.006(3)
O149 0.045(3) 0.043(3) 0.022(2) -0.000(2) 0.000(2) -0.002(2)
C150 0.16(2) 0.30(3) 0.071(13) -0.000(17) -0.037(14) -0.12(2)
C151 0.030(6) 0.041(7) 0.008(5) -0.001(4) -0.003(4) -0.005(5)
C152 0.16(2) 0.31(3) 0.078(13) -0.002(17) -0.036(14) -0.12(2)
C153 0.048(7) 0.047(7) 0.023(6) -0.012(5) -0.000(5) 0.008(6)
C154 0.17(2) 0.31(3) 0.085(13) -0.009(17) -0.036(15) -0.12(2)
C155 0.060(8) 0.072(8) 0.032(7) -0.024(6) -0.006(6) 0.006(7)
C156 0.16(2) 0.31(3) 0.083(13) -0.012(17) -0.037(14) -0.12(2)
C157 0.057(8) 0.101(9) 0.042(7) -0.026(7) -0.008(6) -0.010(7)
C158 0.16(2) 0.31(3) 0.078(12) -0.009(17) -0.043(14) -0.12(2)
C159 0.049(8) 0.106(10) 0.046(7) -0.023(7) -0.007(6) -0.005(7)
C160 0.15(2) 0.30(3) 0.073(13) -0.004(17) -0.044(14) -0.12(2)
C161 0.041(7) 0.085(9) 0.031(6) -0.015(6) -0.005(5) -0.001(6)
O162 0.038(3) 0.037(3) 0.027(2) -0.006(2) 0.002(2) -0.004(2)
C163 0.031(4) 0.037(4) 0.030(3) -0.006(3) -0.000(3) 0.000(3)
O164 0.039(3) 0.035(3) 0.027(2) -0.006(2) -0.000(2) -0.003(2)
C165 0.035(4) 0.040(4) 0.034(4) -0.016(3) -0.000(3) 0.000(3)
C166 0.040(5) 0.042(4) 0.050(5) -0.015(4) -0.002(4) 0.001(3)
C167 0.055(6) 0.046(5) 0.056(6) -0.023(4) -0.005(4) -0.001(4)
C168 0.076(7) 0.073(7) 0.051(6) -0.041(5) -0.010(5) 0.008(5)
C169 0.104(10) 0.079(8) 0.033(5) -0.020(5) -0.004(5) 0.014(7)
C170 0.063(6) 0.052(5) 0.039(4) -0.013(4) -0.007(4) 0.010(4)
O171 0.026(2) 0.028(2) 0.023(2) 0.0017(17) 0.0029(18) -0.0027(18)
N172 0.036(3) 0.034(3) 0.028(3) -0.003(2) -0.002(2) -0.002(2)
C173 0.042(4) 0.038(4) 0.033(4) -0.002(3) -0.007(3) -0.003(3)
C174 0.050(5) 0.035(4) 0.053(5) -0.003(4) -0.007(4) -0.011(4)
C175 0.054(5) 0.045(5) 0.040(4) -0.004(4) -0.014(4) -0.011(4)
C176 0.064(6) 0.061(6) 0.034(4) 0.005(4) -0.022(4) -0.021(5)
C177 0.046(5) 0.045(4) 0.035(4) 0.003(3) -0.007(3) -0.015(4)
N178 0.030(3) 0.046(4) 0.035(3) -0.004(3) 0.002(3) -0.002(3)
C179 0.047(5) 0.040(4) 0.048(5) -0.006(4) 0.008(4) -0.011(4)
C180 0.061(6) 0.042(5) 0.063(6) -0.008(4) 0.013(5) -0.003(4)
C181 0.056(6) 0.088(8) 0.059(6) -0.031(6) -0.002(5) 0.018(6)
C182 0.112(11) 0.129(12) 0.036(5) -0.007(6) 0.007(6) 0.071(9)
C183 0.084(8) 0.086(8) 0.039(5) 0.007(5) 0.013(5) 0.048(6)
N184 0.045(4) 0.045(4) 0.029(3) 0.002(3) 0.001(3) -0.004(3)
C185 0.042(5) 0.045(4) 0.039(4) 0.008(3) 0.008(3) -0.001(3)
C186 0.058(6) 0.039(4) 0.056(5) 0.009(4) 0.016(4) -0.001(4)
C187 0.054(6) 0.049(5) 0.060(6) 0.012(4) 0.016(5) -0.012(4)
C188 0.046(5) 0.049(5) 0.045(5) 0.011(4) 0.011(4) -0.006(4)
C189 0.040(4) 0.041(4) 0.035(4) 0.005(3) 0.006(3) -0.000(3)
N190 0.044(4) 0.044(4) 0.045(4) 0.001(3) 0.000(3) -0.004(3)
C191 0.050(5) 0.050(5) 0.053(5) 0.014(4) 0.002(4) 0.000(4)
C192 0.061(7) 0.090(9) 0.092(9) 0.051(7) 0.015(6) 0.013(6)
C193 0.081(9) 0.092(9) 0.082(8) 0.061(7) -0.000(7) 0.008(7)
C194 0.043(5) 0.072(7) 0.075(7) 0.029(6) -0.000(5) 0.006(5)
C195 0.050(5) 0.056(5) 0.050(5) 0.015(4) 0.000(4) -0.007(4)
N196 0.103(7) 0.119(8) 0.112(7) -0.034(6) -0.011(6) 0.018(6)
C197 0.095(7) 0.111(8) 0.104(7) -0.033(6) -0.003(6) 0.029(6)
C198 0.064(6) 0.108(7) 0.094(7) -0.037(6) 0.003(5) 0.034(5)
C199 0.073(6) 0.118(8) 0.096(7) -0.047(6) 0.008(5) 0.023(6)
C200 0.097(7) 0.133(8) 0.117(7) -0.028(7) -0.001(6) 0.006(7)
C201 0.099(8) 0.131(9) 0.113(8) -0.032(7) -0.014(7) 0.002(7)
N202 0.120(9) 0.132(9) 0.186(12) -0.026(9) 0.008(8) 0.016(7)
C203 0.123(10) 0.136(9) 0.182(12) -0.036(9) 0.019(9) 0.008(8)
C204 0.124(10) 0.127(9) 0.190(12) -0.038(9) 0.021(9) 0.011(8)
C205 0.133(10) 0.131(9) 0.197(12) -0.030(10) 0.011(9) 0.014(8)
C206 0.147(10) 0.135(10) 0.201(12) -0.032(9) 0.002(9) 0.025(8)
C207 0.140(10) 0.136(10) 0.196(12) -0.029(9) 0.007(9) 0.021(8)
N208 0.305(17) 0.119(10) 0.240(17) -0.039(11) -0.067(15) 0.011(11)
C209 0.304(17) 0.121(10) 0.238(17) -0.042(11) -0.075(15) 0.010(12)
C210 0.321(17) 0.128(10) 0.246(17) -0.042(11) -0.080(15) 0.016(12)
C211 0.333(17) 0.130(10) 0.249(17) -0.044(11) -0.082(15) 0.030(12)
C212 0.330(17) 0.127(10) 0.248(17) -0.042(12) -0.076(15) 0.028(12)
C213 0.318(17) 0.123(10) 0.244(17) -0.042(11) -0.068(15) 0.018(12)

loop_
_atom_type_symbol
_atom_type_scat_dispersion_real
_atom_type_scat_dispersion_imag
_atom_type_scat_Cromer_Mann_a1
_atom_type_scat_Cromer_Mann_b1
_atom_type_scat_Cromer_Mann_a2
_atom_type_scat_Cromer_Mann_b2
_atom_type_scat_Cromer_Mann_a3
_atom_type_scat_Cromer_Mann_b3
_atom_type_scat_Cromer_Mann_a4
_atom_type_scat_Cromer_Mann_b4
_atom_type_scat_Cromer_Mann_c
_atom_type_scat_source
C 0.0033 0.0016 2.3100 20.8439 1.0200 10.2075 1.5886 0.5687 0.8650 51.6512 0.2156 'International Tables Vol C 4.2.6.8 and 6.1.1.4'
H 0.0000 0.0000 0.4930 10.5109 0.3229 26.1257 0.1402 3.1424 0.0408 57.7998 0.0030 'International Tables Vol C 4.2.6.8 and 6.1.1.4'
Ce -0.2486 2.6331 21.1671 2.8122 19.7695 0.2268 11.8513 17.6083 3.3305 127.1130 1.8626 'International Tables Vol C 4.2.6.8 and 6.1.1.4'
N 0.0061 0.0033 12.2126 0.0057 3.1322 9.8933 2.0125 28.9975 1.1663 0.5826 -11.5290 'International Tables Vol C 4.2.6.8 and 6.1.1.4'
O 0.0106 0.0060 3.0485 13.2771 2.2868 5.7011 1.5463 0.3239 0.8670 32.9089 0.2508 'International Tables Vol C 4.2.6.8 and 6.1.1.4'

loop_
_geom_angle_atom_site_label_1
_geom_angle_site_symmetry_1
_geom_angle_atom_site_label_2
_geom_angle_site_symmetry_2
_geom_angle_atom_site_label_3
_geom_angle_site_symmetry_3
_geom_angle
_geom_angle_publ_flag
Ce3 2_666 Ce1 . Ce1 2_666 60.172(11) yes
Ce3 2_666 Ce1 . O171 2_666 33.95(11) yes
Ce1 2_666 Ce1 . O171 2_666 36.74(11) yes
Ce3 2_666 Ce1 . Ce2 . 91.906(11) yes
Ce1 2_666 Ce1 . Ce2 . 60.789(11) yes
O171 2_666 Ce1 . Ce2 . 92.17(10) yes
Ce3 2_666 Ce1 . Ce4 . 59.525(10) yes
Ce1 2_666 Ce1 . Ce4 . 87.775(13) yes
O171 2_666 Ce1 . Ce4 . 87.98(11) yes
Ce2 . Ce1 . Ce4 . 59.244(9) yes
Ce3 2_666 Ce1 . Ce5 . 118.136(13) yes
Ce1 2_666 Ce1 . Ce5 . 88.174(13) yes
O171 2_666 Ce1 . Ce5 . 88.75(11) yes
Ce2 . Ce1 . Ce5 . 118.526(12) yes
Ce4 . Ce1 . Ce5 . 175.949(13) yes
Ce3 2_666 Ce1 . Ce8 . 177.499(13) yes
Ce1 2_666 Ce1 . Ce8 . 120.726(15) yes
O171 2_666 Ce1 . Ce8 . 145.34(11) yes
Ce2 . Ce1 . Ce8 . 90.522(11) yes
Ce4 . Ce1 . Ce8 . 122.425(13) yes
Ce3 2_666 Ce1 . O9 . 144.22(12) yes
Ce1 2_666 Ce1 . O9 . 90.15(11) yes
O171 2_666 Ce1 . O9 . 110.27(16) yes
Ce2 . Ce1 . O9 . 89.73(11) yes
Ce4 . Ce1 . O9 . 145.18(12) yes
Ce3 2_666 Ce1 . Ce11 . 119.415(12) yes
Ce1 2_666 Ce1 . Ce11 . 179.282(18) yes
O171 2_666 Ce1 . Ce11 . 142.59(11) yes
Ce2 . Ce1 . Ce11 . 119.908(13) yes
Ce4 . Ce1 . Ce11 . 92.480(11) yes
Ce3 2_666 Ce1 . Ce12 . 90.401(11) yes
Ce1 2_666 Ce1 . Ce12 . 120.128(16) yes
O171 2_666 Ce1 . Ce12 . 89.46(10) yes
Ce2 . Ce1 . Ce12 . 177.636(13) yes
Ce4 . Ce1 . Ce12 . 122.560(13) yes
Ce3 2_666 Ce1 . Ce13 . 59.594(9) yes
Ce1 2_666 Ce1 . Ce13 . 119.726(16) yes
O171 2_666 Ce1 . Ce13 . 88.73(11) yes
Ce2 . Ce1 . Ce13 . 119.340(12) yes
Ce4 . Ce1 . Ce13 . 60.182(10) yes
Ce3 2_666 Ce1 . O14 . 87.35(12) yes
Ce1 2_666 Ce1 . O14 . 142.39(12) yes
O171 2_666 Ce1 . O14 . 105.65(16) yes
Ce2 . Ce1 . O14 . 145.45(12) yes
Ce4 . Ce1 . O14 . 91.46(12) yes
Ce3 2_666 Ce1 . O25 . 145.80(12) yes
Ce1 2_666 Ce1 . O25 . 143.73(11) yes
O171 2_666 Ce1 . O25 . 179.53(15) yes
Ce2 . Ce1 . O25 . 88.23(11) yes
Ce4 . Ce1 . O25 . 92.01(12) yes
Ce3 2_666 Ce1 . O35 . 89.98(12) yes
Ce1 2_666 Ce1 . O35 . 89.64(11) yes
O171 2_666 Ce1 . O35 . 109.25(16) yes
Ce2 . Ce1 . O35 . 35.22(11) yes
Ce4 . Ce1 . O35 . 34.48(12) yes
Ce3 2_666 Ce1 . O109 . 34.84(11) yes
Ce1 2_666 Ce1 . O109 . 88.82(11) yes
O171 2_666 Ce1 . O109 . 68.77(16) yes
Ce2 . Ce1 . O109 . 89.89(11) yes
Ce4 . Ce1 . O109 . 34.91(12) yes
Ce3 2_666 Ce1 . O128 . 89.49(12) yes
Ce1 2_666 Ce1 . O128 . 89.45(11) yes
O171 2_666 Ce1 . O128 . 69.93(16) yes
Ce2 . Ce1 . O128 . 144.06(11) yes
Ce4 . Ce1 . O128 . 145.38(12) yes
Ce3 2_666 Ce1 . O171 . 92.11(11) yes
Ce1 2_666 Ce1 . O171 . 37.04(11) yes
O171 2_666 Ce1 . O171 . 73.78(18) yes
Ce2 . Ce1 . O171 . 34.77(11) yes
Ce4 . Ce1 . O171 . 88.46(11) yes
Ce5 . Ce1 . Ce8 . 60.022(10) yes
Ce5 . Ce1 . O9 . 34.86(12) yes
Ce8 . Ce1 . O9 . 35.16(12) yes
Ce5 . Ce1 . Ce11 . 91.571(11) yes
Ce8 . Ce1 . Ce11 . 59.659(10) yes
O9 . Ce1 . Ce11 . 90.03(11) yes
Ce5 . Ce1 . Ce12 . 59.777(10) yes
Ce8 . Ce1 . Ce12 . 87.166(11) yes
O9 . Ce1 . Ce12 . 88.09(11) yes
Ce11 . Ce1 . Ce12 . 59.183(10) yes
Ce5 . Ce1 . Ce13 . 122.132(13) yes
Ce8 . Ce1 . Ce13 . 119.547(12) yes
O9 . Ce1 . Ce13 . 145.21(11) yes
Ce11 . Ce1 . Ce13 . 59.888(10) yes
Ce12 . Ce1 . Ce13 . 62.397(10) yes
Ce5 . Ce1 . O14 . 91.72(12) yes
Ce8 . Ce1 . O14 . 90.99(12) yes
O9 . Ce1 . O14 . 110.50(16) yes
Ce11 . Ce1 . O14 . 36.94(12) yes
Ce12 . Ce1 . O14 . 35.21(12) yes
Ce5 . Ce1 . O25 . 91.28(12) yes
Ce8 . Ce1 . O25 . 34.89(12) yes
O9 . Ce1 . O25 . 69.97(17) yes
Ce11 . Ce1 . O25 . 36.94(11) yes
Ce12 . Ce1 . O25 . 90.15(11) yes
Ce5 . Ce1 . O35 . 145.54(12) yes
Ce8 . Ce1 . O35 . 92.35(12) yes
O9 . Ce1 . O35 . 110.80(17) yes
Ce11 . Ce1 . O35 . 90.95(11) yes
Ce12 . Ce1 . O35 . 145.34(11) yes
Ce5 . Ce1 . O109 . 144.92(12) yes
Ce8 . Ce1 . O109 . 145.81(11) yes
O9 . Ce1 . O109 . 178.96(15) yes
Ce11 . Ce1 . O109 . 91.00(11) yes
Ce12 . Ce1 . O109 . 92.30(11) yes
Ce5 . Ce1 . O128 . 34.49(12) yes
Ce8 . Ce1 . O128 . 88.19(12) yes
O9 . Ce1 . O128 . 69.29(17) yes
Ce11 . Ce1 . O128 . 89.96(11) yes
Ce12 . Ce1 . O128 . 35.42(11) yes
Ce5 . Ce1 . O171 . 88.33(11) yes
Ce8 . Ce1 . O171 . 89.54(11) yes
O9 . Ce1 . O171 . 69.83(16) yes
Ce11 . Ce1 . O171 . 143.63(11) yes
Ce12 . Ce1 . O171 . 144.61(11) yes
Ce13 . Ce1 . O14 . 34.78(12) yes
Ce13 . Ce1 . O25 . 90.86(12) yes
O14 . Ce1 . O25 . 73.88(17) yes
Ce13 . Ce1 . O35 . 88.37(11) yes
O14 . Ce1 . O35 . 110.23(16) yes
O25 . Ce1 . O35 . 70.96(16) yes
Ce13 . Ce1 . O109 . 35.62(11) yes
O14 . Ce1 . O109 . 70.29(16) yes
O25 . Ce1 . O109 . 110.99(17) yes
O35 . Ce1 . O109 . 69.34(16) yes
Ce13 . Ce1 . O128 . 92.01(12) yes
O14 . Ce1 . O128 . 70.49(16) yes
O25 . Ce1 . O128 . 109.86(16) yes
O35 . Ce1 . O128 . 179.09(15) yes
O109 . Ce1 . O128 . 110.55(16) yes
Ce13 . Ce1 . O171 . 144.91(11) yes
O14 . Ce1 . O171 . 179.42(16) yes
O25 . Ce1 . O171 . 106.69(16) yes
O35 . Ce1 . O171 . 69.99(16) yes
O109 . Ce1 . O171 . 109.37(16) yes
O128 . Ce1 . O171 . 109.29(16) yes
Ce1 . Ce2 . Ce12 2_666 117.305(13) yes
Ce1 . Ce2 . Ce5 2_666 87.176(11) yes
Ce12 2_666 Ce2 . Ce5 2_666 58.797(10) yes
Ce1 . Ce2 . O128 2_666 87.48(11) yes
Ce12 2_666 Ce2 . O128 2_666 34.49(11) yes
Ce5 2_666 Ce2 . O128 2_666 34.45(11) yes
Ce1 . Ce2 . Ce3 . 60.654(9) yes
Ce12 2_666 Ce2 . Ce3 . 90.580(11) yes
Ce5 2_666 Ce2 . Ce3 . 119.485(13) yes
O128 2_666 Ce2 . Ce3 . 90.40(11) yes
Ce1 . Ce2 . O7 . 87.17(11) yes
Ce12 2_666 Ce2 . O7 . 86.69(12) yes
Ce5 2_666 Ce2 . O7 . 32.30(12) yes
O128 2_666 Ce2 . O7 . 66.75(16) yes
Ce3 . Ce2 . O7 . 141.91(11) yes
Ce1 . Ce2 . Ce15 . 121.145(12) yes
Ce12 2_666 Ce2 . Ce15 . 58.637(10) yes
Ce5 2_666 Ce2 . Ce15 . 117.431(12) yes
O128 2_666 Ce2 . Ce15 . 87.98(11) yes
Ce3 . Ce2 . Ce15 . 60.739(9) yes
Ce1 . Ce2 . O18 . 137.08(12) yes
Ce12 2_666 Ce2 . O18 . 31.77(12) yes
Ce5 2_666 Ce2 . O18 . 88.17(12) yes
O128 2_666 Ce2 . O18 . 65.98(16) yes
Ce3 . Ce2 . O18 . 85.33(11) yes
Ce1 . Ce2 . O19 . 93.70(11) yes
Ce12 2_666 Ce2 . O19 . 92.41(11) yes
Ce5 2_666 Ce2 . O19 . 147.14(11) yes
O128 2_666 Ce2 . O19 . 112.71(16) yes
Ce3 . Ce2 . O19 . 38.56(11) yes
Ce1 . Ce2 . Ce20 . 87.574(11) yes
Ce12 2_666 Ce2 . Ce20 . 126.650(13) yes
Ce5 2_666 Ce2 . Ce20 . 173.930(13) yes
O128 2_666 Ce2 . Ce20 . 148.18(11) yes
Ce3 . Ce2 . Ce20 . 60.050(10) yes
Ce1 . Ce2 . Ce21 . 58.437(10) yes
Ce12 2_666 Ce2 . Ce21 . 173.791(14) yes
Ce5 2_666 Ce2 . Ce21 . 115.435(12) yes
O128 2_666 Ce2 . Ce21 . 139.43(11) yes
Ce3 . Ce2 . Ce21 . 90.749(11) yes
Ce1 . Ce2 . O23 . 81.99(12) yes
Ce12 2_666 Ce2 . O23 . 154.14(12) yes
Ce5 2_666 Ce2 . O23 . 144.13(12) yes
O128 2_666 Ce2 . O23 . 169.46(16) yes
Ce3 . Ce2 . O23 . 84.27(12) yes
Ce1 . Ce2 . O35 . 34.34(11) yes
Ce12 2_666 Ce2 . O35 . 139.11(12) yes
Ce5 2_666 Ce2 . O35 . 85.60(11) yes
O128 2_666 Ce2 . O35 . 104.62(16) yes
Ce3 . Ce2 . O35 . 90.52(11) yes
Ce1 . Ce2 . O171 . 35.56(11) yes
Ce12 2_666 Ce2 . O171 . 88.51(11) yes
Ce5 2_666 Ce2 . O171 . 88.80(12) yes
O128 2_666 Ce2 . O171 . 69.58(16) yes
Ce3 . Ce2 . O171 . 35.26(11) yes
Ce1 . Ce2 . N178 . 143.70(14) yes
Ce12 2_666 Ce2 . N178 . 94.18(15) yes
Ce5 2_666 Ce2 . N178 . 95.13(14) yes
O128 2_666 Ce2 . N178 . 114.22(18) yes
Ce3 . Ce2 . N178 . 141.55(14) yes
O7 . Ce2 . Ce15 . 141.89(11) yes
O7 . Ce2 . O18 . 109.92(16) yes
Ce15 . Ce2 . O18 . 31.98(11) yes
O7 . Ce2 . O19 . 178.97(15) yes
Ce15 . Ce2 . O19 . 37.08(10) yes
O18 . Ce2 . O19 . 69.05(15) yes
O7 . Ce2 . Ce20 . 144.24(12) yes
Ce15 . Ce2 . Ce20 . 68.056(10) yes
O18 . Ce2 . Ce20 . 97.75(12) yes
O19 . Ce2 . Ce20 . 36.45(11) yes
O7 . Ce2 . Ce21 . 88.52(11) yes
Ce15 . Ce2 . Ce21 . 127.043(13) yes
O18 . Ce2 . Ce21 . 154.43(12) yes
O19 . Ce2 . Ce21 . 92.41(11) yes
Ce20 . Ce2 . Ce21 . 58.992(10) yes
O7 . Ce2 . O23 . 112.68(17) yes
Ce15 . Ce2 . O23 . 97.26(12) yes
O18 . Ce2 . O23 . 122.39(17) yes
O19 . Ce2 . O23 . 68.02(16) yes
Ce20 . Ce2 . O23 . 31.59(12) yes
O7 . Ce2 . O35 . 68.17(16) yes
Ce15 . Ce2 . O35 . 149.03(11) yes
O18 . Ce2 . O35 . 169.63(17) yes
O19 . Ce2 . O35 . 112.86(15) yes
Ce20 . Ce2 . O35 . 88.34(11) yes
O7 . Ce2 . O171 . 106.66(16) yes
Ce15 . Ce2 . O171 . 89.09(11) yes
O18 . Ce2 . O171 . 101.73(16) yes
O19 . Ce2 . O171 . 73.82(16) yes
Ce20 . Ce2 . O171 . 88.70(11) yes
O7 . Ce2 . N178 . 76.51(18) yes
Ce15 . Ce2 . N178 . 89.77(14) yes
O18 . Ce2 . N178 . 79.21(19) yes
O19 . Ce2 . N178 . 103.06(18) yes
Ce20 . Ce2 . N178 . 87.31(14) yes
Ce21 . Ce2 . O23 . 32.07(12) yes
Ce21 . Ce2 . O35 . 34.81(11) yes
O23 . Ce2 . O35 . 66.45(16) yes
Ce21 . Ce2 . O171 . 89.08(11) yes
O23 . Ce2 . O171 . 101.25(16) yes
O35 . Ce2 . O171 . 69.89(16) yes
Ce21 . Ce2 . N178 . 88.54(15) yes
O23 . Ce2 . N178 . 75.08(19) yes
O35 . Ce2 . N178 . 109.59(18) yes
O171 . Ce2 . N178 . 175.99(18) yes
Ce1 2_666 Ce3 . Ce4 2_666 58.977(9) yes
Ce1 2_666 Ce3 . Ce2 . 60.729(10) yes
Ce4 2_666 Ce3 . Ce2 . 119.666(12) yes
Ce1 2_666 Ce3 . Ce13 2_666 58.323(9) yes
Ce4 2_666 Ce3 . Ce13 2_666 59.559(10) yes
Ce2 . Ce3 . Ce13 2_666 90.673(11) yes
Ce1 2_666 Ce3 . O109 2_666 33.97(11) yes
Ce4 2_666 Ce3 . O109 2_666 34.90(11) yes
Ce2 . Ce3 . O109 2_666 90.30(11) yes
Ce13 2_666 Ce3 . O109 2_666 35.00(11) yes
Ce1 2_666 Ce3 . Ce5 . 86.906(11) yes
Ce4 2_666 Ce3 . Ce5 . 55.700(10) yes
Ce2 . Ce3 . Ce5 . 119.403(12) yes
Ce13 2_666 Ce3 . Ce5 . 115.245(13) yes
O109 2_666 Ce3 . Ce5 . 85.28(11) yes
Ce1 2_666 Ce3 . O6 . 86.65(12) yes
Ce4 2_666 Ce3 . O6 . 32.63(12) yes
Ce2 . Ce3 . O6 . 141.84(12) yes
Ce13 2_666 Ce3 . O6 . 87.77(12) yes
O109 2_666 Ce3 . O6 . 67.52(16) yes
Ce1 2_666 Ce3 . Ce8 . 117.851(12) yes
Ce4 2_666 Ce3 . Ce8 . 115.086(12) yes
Ce2 . Ce3 . Ce8 . 90.675(11) yes
Ce13 2_666 Ce3 . Ce8 . 174.287(14) yes
O109 2_666 Ce3 . Ce8 . 139.43(11) yes
Ce1 2_666 Ce3 . O9 . 87.83(11) yes
Ce4 2_666 Ce3 . O9 . 85.53(12) yes
Ce2 . Ce3 . O9 . 90.34(11) yes
Ce13 2_666 Ce3 . O9 . 139.83(12) yes
O109 2_666 Ce3 . O9 . 104.83(16) yes
Ce1 2_666 Ce3 . Ce15 . 87.178(11) yes
Ce4 2_666 Ce3 . Ce15 . 118.586(12) yes
Ce2 . Ce3 . Ce15 . 59.469(9) yes
Ce13 2_666 Ce3 . Ce15 . 59.065(10) yes
O109 2_666 Ce3 . Ce15 . 88.31(11) yes
Ce1 2_666 Ce3 . O17 . 82.09(12) yes
Ce4 2_666 Ce3 . O17 . 89.58(12) yes
Ce2 . Ce3 . O17 . 84.43(11) yes
Ce13 2_666 Ce3 . O17 . 32.09(12) yes
O109 2_666 Ce3 . O17 . 66.68(16) yes
Ce1 2_666 Ce3 . O19 . 93.60(11) yes
Ce4 2_666 Ce3 . O19 . 147.62(11) yes
Ce2 . Ce3 . O19 . 38.35(11) yes
Ce13 2_666 Ce3 . O19 . 92.41(10) yes
O109 2_666 Ce3 . O19 . 112.73(15) yes
Ce1 2_666 Ce3 . O54 . 137.06(12) yes
Ce4 2_666 Ce3 . O54 . 142.93(12) yes
Ce2 . Ce3 . O54 . 85.03(11) yes
Ce13 2_666 Ce3 . O54 . 154.16(12) yes
O109 2_666 Ce3 . O54 . 169.44(16) yes
Ce1 2_666 Ce3 . O171 . 35.21(11) yes
Ce4 2_666 Ce3 . O171 . 88.55(12) yes
Ce2 . Ce3 . O171 . 35.49(11) yes
Ce13 2_666 Ce3 . O171 . 88.63(11) yes
O109 2_666 Ce3 . O171 . 69.17(16) yes
Ce1 2_666 Ce3 . N172 . 146.79(13) yes
Ce4 2_666 Ce3 . N172 . 96.65(13) yes
Ce2 . Ce3 . N172 . 138.08(13) yes
Ce13 2_666 Ce3 . N172 . 90.65(13) yes
O109 2_666 Ce3 . N172 . 113.31(17) yes
Ce5 . Ce3 . O6 . 32.86(11) yes
Ce5 . Ce3 . Ce8 . 59.391(10) yes
O6 . Ce3 . Ce8 . 87.74(12) yes
Ce5 . Ce3 . O9 . 34.81(11) yes
O6 . Ce3 . O9 . 67.67(16) yes
Ce8 . Ce3 . O9 . 34.61(12) yes
Ce5 . Ce3 . Ce15 . 173.499(14) yes
O6 . Ce3 . Ce15 . 143.88(12) yes
Ce8 . Ce3 . Ce15 . 126.157(13) yes
O9 . Ce3 . Ce15 . 147.48(11) yes
Ce5 . Ce3 . O17 . 143.90(12) yes
O6 . Ce3 . O17 . 111.85(17) yes
Ce8 . Ce3 . O17 . 153.62(12) yes
O9 . Ce3 . O17 . 169.92(16) yes
Ce15 . Ce3 . O17 . 32.02(12) yes
Ce5 . Ce3 . O19 . 147.09(11) yes
O6 . Ce3 . O19 . 179.74(16) yes
Ce8 . Ce3 . O19 . 92.10(10) yes
O9 . Ce3 . O19 . 112.28(16) yes
Ce15 . Ce3 . O19 . 36.22(11) yes
Ce5 . Ce3 . O54 . 88.77(12) yes
O6 . Ce3 . O54 . 111.08(17) yes
Ce8 . Ce3 . O54 . 31.54(12) yes
O9 . Ce3 . O54 . 65.81(17) yes
Ce15 . Ce3 . O54 . 97.40(12) yes
Ce5 . Ce3 . O171 . 88.61(11) yes
O6 . Ce3 . O171 . 106.36(16) yes
Ce8 . Ce3 . O171 . 89.24(11) yes
O9 . Ce3 . O171 . 69.91(15) yes
Ce15 . Ce3 . O171 . 88.11(11) yes
Ce5 . Ce3 . N172 . 97.53(13) yes
O6 . Ce3 . N172 . 80.07(18) yes
Ce8 . Ce3 . N172 . 92.05(13) yes
O9 . Ce3 . N172 . 114.26(17) yes
Ce15 . Ce3 . N172 . 85.98(13) yes
O17 . Ce3 . O19 . 68.24(16) yes
O17 . Ce3 . O54 . 122.07(17) yes
O19 . Ce3 . O54 . 68.70(16) yes
O17 . Ce3 . O171 . 101.20(15) yes
O19 . Ce3 . O171 . 73.84(16) yes
O54 . Ce3 . O171 . 102.02(16) yes
O17 . Ce3 . N172 . 75.03(17) yes
O19 . Ce3 . N172 . 99.74(17) yes
O54 . Ce3 . N172 . 76.10(18) yes
O171 . Ce3 . N172 . 173.50(17) yes
Ce3 2_666 Ce4 . Ce1 . 61.498(10) yes
Ce3 2_666 Ce4 . Ce5 2_666 61.969(10) yes
Ce1 . Ce4 . Ce5 2_666 91.996(11) yes
Ce3 2_666 Ce4 . O6 2_666 33.99(12) yes
Ce1 . Ce4 . O6 2_666 90.22(12) yes
Ce5 2_666 Ce4 . O6 2_666 37.39(12) yes
Ce3 2_666 Ce4 . O7 . 92.99(12) yes
Ce1 . Ce4 . O7 . 90.48(12) yes
Ce5 2_666 Ce4 . O7 . 36.81(12) yes
O6 2_666 Ce4 . O7 . 74.15(17) yes
Ce3 2_666 Ce4 . Ce13 . 59.982(10) yes
Ce1 . Ce4 . Ce13 . 59.295(10) yes
Ce5 2_666 Ce4 . Ce13 . 121.935(13) yes
O6 2_666 Ce4 . Ce13 . 89.38(12) yes
O7 . Ce4 . Ce13 . 145.87(12) yes
Ce3 2_666 Ce4 . Ce21 . 120.720(12) yes
Ce1 . Ce4 . Ce21 . 59.373(10) yes
Ce5 2_666 Ce4 . Ce21 . 123.243(13) yes
O6 2_666 Ce4 . Ce21 . 146.60(12) yes
O7 . Ce4 . Ce21 . 91.36(12) yes
Ce3 2_666 Ce4 . O24 . 100.37(10) yes
Ce1 . Ce4 . O24 . 59.42(10) yes
Ce5 2_666 Ce4 . O24 . 151.42(10) yes
O6 2_666 Ce4 . O24 . 133.57(16) yes
O7 . Ce4 . O24 . 133.69(16) yes
Ce3 2_666 Ce4 . O35 . 92.34(12) yes
Ce1 . Ce4 . O35 . 35.00(12) yes
Ce5 2_666 Ce4 . O35 . 93.10(11) yes
O6 2_666 Ce4 . O35 . 111.79(17) yes
O7 . Ce4 . O35 . 71.58(16) yes
Ce3 2_666 Ce4 . O36 . 162.13(11) yes
Ce1 . Ce4 . O36 . 101.10(11) yes
Ce5 2_666 Ce4 . O36 . 118.24(11) yes
O6 2_666 Ce4 . O36 . 154.19(16) yes
O7 . Ce4 . O36 . 82.56(17) yes
Ce3 2_666 Ce4 . O109 . 36.24(11) yes
Ce1 . Ce4 . O109 . 35.33(12) yes
Ce5 2_666 Ce4 . O109 . 92.31(11) yes
O6 2_666 Ce4 . O109 . 70.23(16) yes
O7 . Ce4 . O109 . 111.26(17) yes
Ce3 2_666 Ce4 . O110 . 71.19(10) yes
Ce1 . Ce4 . O110 . 99.05(10) yes
Ce5 2_666 Ce4 . O110 . 118.33(11) yes
O6 2_666 Ce4 . O110 . 81.81(16) yes
O7 . Ce4 . O110 . 154.17(16) yes
Ce3 2_666 Ce4 . C111 . 96.52(15) yes
Ce1 . Ce4 . C111 . 119.19(14) yes
Ce5 2_666 Ce4 . C111 . 128.72(14) yes
O6 2_666 Ce4 . C111 . 98.67(19) yes
O7 . Ce4 . C111 . 149.82(18) yes
Ce3 2_666 Ce4 . O112 . 121.57(12) yes
Ce1 . Ce4 . O112 . 126.07(12) yes
Ce5 2_666 Ce4 . O112 . 139.86(12) yes
O6 2_666 Ce4 . O112 . 120.40(17) yes
O7 . Ce4 . O112 . 137.60(17) yes
Ce3 2_666 Ce4 . O164 . 109.26(13) yes
Ce1 . Ce4 . O164 . 165.92(12) yes
Ce5 2_666 Ce4 . O164 . 73.98(12) yes
O6 2_666 Ce4 . O164 . 77.95(17) yes
O7 . Ce4 . O164 . 79.06(17) yes
Ce13 . Ce4 . Ce21 . 86.359(11) yes
Ce13 . Ce4 . O24 . 45.84(10) yes
Ce21 . Ce4 . O24 . 43.99(10) yes
Ce13 . Ce4 . O35 . 87.98(11) yes
Ce21 . Ce4 . O35 . 35.02(11) yes
O24 . Ce4 . O35 . 63.80(15) yes
Ce13 . Ce4 . O36 . 116.37(12) yes
Ce21 . Ce4 . O36 . 42.58(11) yes
O24 . Ce4 . O36 . 71.36(16) yes
O35 . Ce4 . O36 . 69.83(16) yes
Ce13 . Ce4 . O109 . 34.69(11) yes
Ce21 . Ce4 . O109 . 88.26(12) yes
O24 . Ce4 . O109 . 65.01(15) yes
O35 . Ce4 . O109 . 70.29(17) yes
O36 . Ce4 . O109 . 130.26(16) yes
Ce13 . Ce4 . O110 . 40.38(10) yes
Ce21 . Ce4 . O110 . 114.18(10) yes
O24 . Ce4 . O110 . 70.77(14) yes
O35 . Ce4 . O110 . 127.66(15) yes
O36 . Ce4 . O110 . 118.52(15) yes
Ce13 . Ce4 . C111 . 60.79(14) yes
Ce21 . Ce4 . C111 . 107.90(15) yes
O24 . Ce4 . C111 . 72.39(17) yes
O35 . Ce4 . C111 . 136.18(18) yes
O36 . Ce4 . C111 . 95.90(19) yes
Ce13 . Ce4 . O112 . 76.52(11) yes
Ce21 . Ce4 . O112 . 90.71(12) yes
O24 . Ce4 . O112 . 67.93(15) yes
O35 . Ce4 . O112 . 124.87(16) yes
O36 . Ce4 . O112 . 70.91(16) yes
Ce13 . Ce4 . O164 . 127.23(12) yes
Ce21 . Ce4 . O164 . 129.55(13) yes
O24 . Ce4 . O164 . 134.60(16) yes
O35 . Ce4 . O164 . 144.34(17) yes
O36 . Ce4 . O164 . 86.97(17) yes
O109 . Ce4 . O110 . 67.89(15) yes
O109 . Ce4 . C111 . 92.79(18) yes
O110 . Ce4 . C111 . 26.47(18) yes
O109 . Ce4 . O112 . 111.13(16) yes
O110 . Ce4 . O112 . 50.60(16) yes
C111 . Ce4 . O112 . 25.19(19) yes
O109 . Ce4 . O164 . 141.47(17) yes
O110 . Ce4 . O164 . 86.91(16) yes
C111 . Ce4 . O164 . 70.77(18) yes
O112 . Ce4 . O164 . 67.38(17) yes
Ce2 2_666 Ce5 . Ce3 . 93.997(11) yes
Ce2 2_666 Ce5 . Ce1 . 61.617(10) yes
Ce3 . Ce5 . Ce1 . 61.370(10) yes
Ce2 2_666 Ce5 . Ce4 2_666 61.629(10) yes
Ce3 . Ce5 . Ce4 2_666 62.331(10) yes
Ce1 . Ce5 . Ce4 2_666 92.055(11) yes
Ce2 2_666 Ce5 . O7 2_666 34.24(12) yes
Ce3 . Ce5 . O7 2_666 93.37(12) yes
Ce1 . Ce5 . O7 2_666 90.55(12) yes
Ce4 2_666 Ce5 . O7 2_666 36.86(12) yes
Ce2 2_666 Ce5 . O6 . 93.06(12) yes
Ce3 . Ce5 . O6 . 34.27(12) yes
Ce1 . Ce5 . O6 . 90.24(12) yes
Ce4 2_666 Ce5 . O6 . 37.43(12) yes
O7 2_666 Ce5 . O6 . 74.23(17) yes
Ce2 2_666 Ce5 . O9 . 93.04(12) yes
Ce3 . Ce5 . O9 . 36.60(11) yes
Ce1 . Ce5 . O9 . 35.70(12) yes
Ce4 2_666 Ce5 . O9 . 93.32(11) yes
O7 2_666 Ce5 . O9 . 112.35(16) yes
Ce2 2_666 Ce5 . O10 . 100.36(10) yes
Ce3 . Ce5 . O10 . 100.20(10) yes
Ce1 . Ce5 . O10 . 59.57(10) yes
Ce4 2_666 Ce5 . O10 . 151.63(10) yes
O7 2_666 Ce5 . O10 . 133.75(16) yes
Ce2 2_666 Ce5 . Ce12 . 60.826(10) yes
Ce3 . Ce5 . Ce12 . 121.045(12) yes
Ce1 . Ce5 . Ce12 . 59.776(10) yes
Ce4 2_666 Ce5 . Ce12 . 122.448(13) yes
O7 2_666 Ce5 . Ce12 . 90.33(12) yes
Ce2 2_666 Ce5 . O128 . 36.80(12) yes
Ce3 . Ce5 . O128 . 92.42(12) yes
Ce1 . Ce5 . O128 . 35.37(12) yes
Ce4 2_666 Ce5 . O128 . 92.68(11) yes
O7 2_666 Ce5 . O128 . 71.03(17) yes
Ce2 2_666 Ce5 . O129 . 73.96(12) yes
Ce3 . Ce5 . O129 . 163.21(11) yes
Ce1 . Ce5 . O129 . 102.12(11) yes
Ce4 2_666 Ce5 . O129 . 118.78(12) yes
O7 2_666 Ce5 . O129 . 83.23(17) yes
Ce2 2_666 Ce5 . O147 . 161.88(11) yes
Ce3 . Ce5 . O147 . 72.85(10) yes
Ce1 . Ce5 . O147 . 100.59(11) yes
Ce4 2_666 Ce5 . O147 . 119.32(11) yes
O7 2_666 Ce5 . O147 . 154.72(16) yes
Ce2 2_666 Ce5 . C148 . 166.42(12) yes
Ce3 . Ce5 . C148 . 98.22(13) yes
Ce1 . Ce5 . C148 . 119.83(11) yes
Ce4 2_666 Ce5 . C148 . 129.90(11) yes
O7 2_666 Ce5 . C148 . 149.42(16) yes
Ce2 2_666 Ce5 . O149 . 141.37(13) yes
Ce3 . Ce5 . O149 . 123.09(13) yes
Ce1 . Ce5 . O149 . 124.19(12) yes
Ce4 2_666 Ce5 . O149 . 142.34(12) yes
O7 2_666 Ce5 . O149 . 137.59(17) yes
Ce2 2_666 Ce5 . O162 . 111.62(13) yes
Ce3 . Ce5 . O162 . 109.75(12) yes
Ce1 . Ce5 . O162 . 166.72(12) yes
Ce4 2_666 Ce5 . O162 . 74.74(12) yes
O7 2_666 Ce5 . O162 . 79.80(17) yes
O6 . Ce5 . O9 . 70.87(17) yes
O6 . Ce5 . O10 . 133.68(16) yes
O9 . Ce5 . O10 . 64.35(15) yes
O6 . Ce5 . Ce12 . 146.50(12) yes
O9 . Ce5 . Ce12 . 88.79(12) yes
O10 . Ce5 . Ce12 . 45.07(10) yes
O6 . Ce5 . O128 . 111.64(17) yes
O9 . Ce5 . O128 . 71.00(17) yes
O10 . Ce5 . O128 . 64.44(15) yes
Ce12 . Ce5 . O128 . 34.97(11) yes
O6 . Ce5 . O129 . 154.41(17) yes
O9 . Ce5 . O129 . 130.52(16) yes
O10 . Ce5 . O129 . 71.31(15) yes
Ce12 . Ce5 . O129 . 42.86(11) yes
O128 . Ce5 . O129 . 70.90(16) yes
O6 . Ce5 . O147 . 83.03(16) yes
O9 . Ce5 . O147 . 68.94(16) yes
O10 . Ce5 . O147 . 70.72(15) yes
Ce12 . Ce5 . O147 . 114.90(11) yes
O128 . Ce5 . O147 . 129.20(16) yes
O6 . Ce5 . C148 . 100.37(17) yes
O9 . Ce5 . C148 . 93.25(17) yes
O10 . Ce5 . C148 . 71.72(14) yes
Ce12 . Ce5 . C148 . 107.30(11) yes
O128 . Ce5 . C148 . 136.05(15) yes
O6 . Ce5 . O149 . 123.24(17) yes
O9 . Ce5 . O149 . 109.99(17) yes
O10 . Ce5 . O149 . 65.49(15) yes
Ce12 . Ce5 . O149 . 88.25(12) yes
O128 . Ce5 . O149 . 122.30(17) yes
O6 . Ce5 . O162 . 78.42(17) yes
O9 . Ce5 . O162 . 141.48(17) yes
O10 . Ce5 . O162 . 133.63(15) yes
Ce12 . Ce5 . O162 . 128.73(12) yes
O128 . Ce5 . O162 . 144.30(18) yes
O129 . Ce5 . O147 . 115.88(16) yes
O129 . Ce5 . C148 . 92.84(17) yes
O147 . Ce5 . C148 . 26.24(16) yes
O129 . Ce5 . O149 . 67.47(17) yes
O147 . Ce5 . O149 . 50.26(16) yes
C148 . Ce5 . O149 . 25.39(17) yes
O129 . Ce5 . O162 . 85.90(17) yes
O147 . Ce5 . O162 . 85.03(17) yes
C148 . Ce5 . O162 . 69.66(16) yes
O149 . Ce5 . O162 . 68.58(17) yes
Ce3 . O6 . Ce4 2_666 113.38(19) yes
Ce3 . O6 . Ce5 . 112.9(2) yes
Ce4 2_666 O6 . Ce5 . 105.18(19) yes
Ce2 . O7 . Ce4 . 111.95(19) yes
Ce2 . O7 . Ce5 2_666 113.5(2) yes
Ce4 . O7 . Ce5 2_666 106.3(2) yes
Ce3 . Ce8 . Ce1 . 61.144(10) yes
Ce3 . Ce8 . O9 . 36.17(12) yes
Ce1 . Ce8 . O9 . 35.79(12) yes
Ce3 . Ce8 . O10 . 103.38(11) yes
Ce1 . Ce8 . O10 . 60.67(10) yes
O9 . Ce8 . O10 . 67.72(16) yes
Ce3 . Ce8 . Ce11 . 122.252(13) yes
Ce1 . Ce8 . Ce11 . 61.140(10) yes
O9 . Ce8 . Ce11 . 91.98(12) yes
O10 . Ce8 . Ce11 . 46.95(11) yes
Ce3 . Ce8 . Ce20 . 60.528(10) yes
Ce1 . Ce8 . Ce20 . 89.980(11) yes
O9 . Ce8 . Ce20 . 90.90(12) yes
O10 . Ce8 . Ce20 . 150.45(10) yes
Ce11 . Ce8 . Ce20 . 117.763(13) yes
Ce3 . Ce8 . Ce21 . 89.295(11) yes
Ce1 . Ce8 . Ce21 . 58.497(10) yes
O9 . Ce8 . Ce21 . 88.97(12) yes
O10 . Ce8 . Ce21 . 98.86(11) yes
Ce11 . Ce8 . Ce21 . 58.879(10) yes
Ce3 . Ce8 . O22 . 96.92(11) yes
Ce1 . Ce8 . O22 . 93.06(12) yes
O9 . Ce8 . O22 . 115.71(16) yes
O10 . Ce8 . O22 . 130.73(16) yes
Ce11 . Ce8 . O22 . 84.29(12) yes
Ce3 . Ce8 . O25 . 89.75(11) yes
Ce1 . Ce8 . O25 . 35.74(12) yes
O9 . Ce8 . O25 . 71.45(17) yes
O10 . Ce8 . O25 . 68.23(16) yes
Ce11 . Ce8 . O25 . 37.75(11) yes
Ce3 . Ce8 . O54 . 33.50(13) yes
Ce1 . Ce8 . O54 . 86.04(12) yes
O9 . Ce8 . O54 . 69.30(17) yes
O10 . Ce8 . O54 . 136.86(17) yes
Ce11 . Ce8 . O54 . 138.97(12) yes
Ce3 . Ce8 . O57 . 104.56(12) yes
Ce1 . Ce8 . O57 . 161.19(12) yes
O9 . Ce8 . O57 . 137.06(17) yes
O10 . Ce8 . O57 . 137.85(16) yes
Ce11 . Ce8 . O57 . 130.95(12) yes
Ce3 . Ce8 . O138 . 162.98(12) yes
Ce1 . Ce8 . O138 . 102.58(12) yes
O9 . Ce8 . O138 . 131.99(17) yes
O10 . Ce8 . O138 . 69.52(16) yes
Ce11 . Ce8 . O138 . 41.56(12) yes
Ce3 . Ce8 . C139 . 166.82(15) yes
Ce1 . Ce8 . C139 . 120.27(14) yes
O9 . Ce8 . C139 . 136.73(19) yes
O10 . Ce8 . C139 . 69.32(18) yes
Ce11 . Ce8 . C139 . 61.33(14) yes
Ce3 . Ce8 . O140 . 142.66(13) yes
Ce1 . Ce8 . O140 . 128.72(13) yes
O9 . Ce8 . O140 . 126.18(18) yes
O10 . Ce8 . O140 . 68.51(16) yes
Ce11 . Ce8 . O140 . 79.97(12) yes
Ce3 . Ce8 . O147 . 73.43(11) yes
Ce1 . Ce8 . O147 . 102.97(11) yes
O9 . Ce8 . O147 . 70.94(16) yes
O10 . Ce8 . O147 . 75.76(16) yes
Ce11 . Ce8 . O147 . 121.89(11) yes
Ce20 . Ce8 . Ce21 . 59.038(10) yes
Ce20 . Ce8 . O22 . 40.48(11) yes
Ce21 . Ce8 . O22 . 36.56(12) yes
Ce20 . Ce8 . O25 . 86.12(12) yes
Ce21 . Ce8 . O25 . 31.43(12) yes
O22 . Ce8 . O25 . 67.47(17) yes
Ce20 . Ce8 . O54 . 32.43(13) yes
Ce21 . Ce8 . O54 . 83.77(12) yes
O22 . Ce8 . O54 . 72.89(17) yes
O25 . Ce8 . O54 . 101.29(16) yes
Ce20 . Ce8 . O57 . 71.67(12) yes
Ce21 . Ce8 . O57 . 112.35(13) yes
O22 . Ce8 . O57 . 75.82(18) yes
O25 . Ce8 . O57 . 141.97(18) yes
O54 . Ce8 . O57 . 76.26(17) yes
Ce20 . Ce8 . O138 . 118.08(12) yes
Ce21 . Ce8 . O138 . 76.96(11) yes
O22 . Ce8 . O138 . 78.07(16) yes
O25 . Ce8 . O138 . 73.28(16) yes
O54 . Ce8 . O138 . 150.12(17) yes
Ce20 . Ce8 . C139 . 130.87(15) yes
Ce21 . Ce8 . C139 . 102.49(15) yes
O22 . Ce8 . C139 . 96.07(19) yes
O25 . Ce8 . C139 . 97.24(18) yes
O54 . Ce8 . C139 . 152.48(19) yes
Ce20 . Ce8 . O140 . 139.75(13) yes
Ce21 . Ce8 . O140 . 127.49(13) yes
O22 . Ce8 . O140 . 116.22(17) yes
O25 . Ce8 . O140 . 117.69(17) yes
O54 . Ce8 . O140 . 140.69(17) yes
Ce20 . Ce8 . O147 . 117.60(11) yes
Ce21 . Ce8 . O147 . 159.81(11) yes
O22 . Ce8 . O147 . 153.51(16) yes
O25 . Ce8 . O147 . 135.30(17) yes
O54 . Ce8 . O147 . 87.16(16) yes
O57 . Ce8 . O138 . 90.10(17) yes
O57 . Ce8 . C139 . 76.59(18) yes
O138 . Ce8 . C139 . 25.86(18) yes
O57 . Ce8 . O140 . 70.09(18) yes
O138 . Ce8 . O140 . 50.62(17) yes
C139 . Ce8 . O140 . 25.02(19) yes
O57 . Ce8 . O147 . 82.73(18) yes
O138 . Ce8 . O147 . 117.78(16) yes
C139 . Ce8 . O147 . 93.86(18) yes
O140 . Ce8 . O147 . 69.24(17) yes
Ce3 . O9 . Ce1 . 109.75(18) yes
Ce3 . O9 . Ce8 . 109.22(19) yes
Ce1 . O9 . Ce8 . 109.04(19) yes
Ce3 . O9 . Ce5 . 108.58(18) yes
Ce1 . O9 . Ce5 . 109.4(2) yes
Ce8 . O9 . Ce5 . 110.79(19) yes
Ce8 . O10 . Ce5 . 85.07(14) yes
Ce8 . O10 . Ce11 . 87.82(15) yes
Ce5 . O10 . Ce11 . 149.75(19) yes
Ce8 . O10 . Ce12 . 150.8(2) yes
Ce5 . O10 . Ce12 . 84.86(15) yes
Ce11 . O10 . Ce12 . 87.25(15) yes
Ce1 . Ce11 . O10 . 59.11(10) yes
Ce1 . Ce11 . Ce8 . 59.201(10) yes
O10 . Ce11 . Ce8 . 45.23(11) yes
Ce1 . Ce11 . Ce13 . 58.670(10) yes
O10 . Ce11 . Ce13 . 100.07(11) yes
Ce8 . Ce11 . Ce13 . 117.870(13) yes
Ce1 . Ce11 . O14 . 35.15(11) yes
O10 . Ce11 . O14 . 65.74(16) yes
Ce8 . Ce11 . O14 . 89.01(11) yes
Ce13 . Ce11 . O14 . 34.63(11) yes
Ce1 . Ce11 . Ce21 . 58.852(10) yes
O10 . Ce11 . Ce21 . 100.11(10) yes
Ce8 . Ce11 . Ce21 . 61.881(10) yes
Ce13 . Ce11 . Ce21 . 86.153(12) yes
O14 . Ce11 . Ce21 . 88.04(11) yes
Ce1 . Ce11 . O24 . 58.38(10) yes
O10 . Ce11 . O24 . 117.47(14) yes
Ce8 . Ce11 . O24 . 99.09(10) yes
Ce13 . Ce11 . O24 . 45.60(10) yes
O14 . Ce11 . O24 . 64.66(15) yes
Ce1 . Ce11 . O25 . 35.34(11) yes
O10 . Ce11 . O25 . 65.13(15) yes
Ce8 . Ce11 . O25 . 35.24(11) yes
Ce13 . Ce11 . O25 . 88.35(11) yes
O14 . Ce11 . O25 . 70.49(16) yes
Ce1 . Ce11 . O26 . 98.56(10) yes
O10 . Ce11 . O26 . 123.71(15) yes
Ce8 . Ce11 . O26 . 78.53(11) yes
Ce13 . Ce11 . O26 . 110.30(11) yes
O14 . Ce11 . O26 . 125.88(15) yes
Ce1 . Ce11 . C27 . 122.41(16) yes
O10 . Ce11 . C27 . 141.02(19) yes
Ce8 . Ce11 . C27 . 99.02(16) yes
Ce13 . Ce11 . C27 . 113.08(16) yes
O14 . Ce11 . C27 . 141.48(19) yes
Ce1 . Ce11 . O28 . 141.95(17) yes
O10 . Ce11 . O28 . 151.6(2) yes
Ce8 . Ce11 . O28 . 120.18(15) yes
Ce13 . Ce11 . O28 . 107.94(18) yes
O14 . Ce11 . O28 . 142.5(2) yes
Ce1 . Ce11 . O100 . 101.68(11) yes
O10 . Ce11 . O100 . 126.56(16) yes
Ce8 . Ce11 . O100 . 160.86(11) yes
Ce13 . Ce11 . O100 . 43.02(11) yes
O14 . Ce11 . O100 . 72.68(16) yes
Ce1 . Ce11 . O119 . 98.55(11) yes
O10 . Ce11 . O119 . 68.18(15) yes
Ce8 . Ce11 . O119 . 112.67(11) yes
Ce13 . Ce11 . O119 . 76.91(11) yes
O14 . Ce11 . O119 . 69.11(15) yes
Ce1 . Ce11 . C120 . 121.22(16) yes
O10 . Ce11 . C120 . 75.66(18) yes
Ce8 . Ce11 . C120 . 112.17(16) yes
Ce13 . Ce11 . C120 . 99.30(17) yes
O14 . Ce11 . C120 . 94.5(2) yes
Ce1 . Ce11 . O121 . 139.55(16) yes
O10 . Ce11 . O121 . 83.18(19) yes
Ce8 . Ce11 . O121 . 105.35(16) yes
Ce13 . Ce11 . O121 . 121.50(15) yes
O14 . Ce11 . O121 . 118.51(18) yes
Ce1 . Ce11 . O138 . 101.88(11) yes
O10 . Ce11 . O138 . 69.11(16) yes
Ce8 . Ce11 . O138 . 42.81(11) yes
Ce13 . Ce11 . O138 . 160.26(11) yes
O14 . Ce11 . O138 . 130.11(16) yes
Ce21 . Ce11 . O24 . 43.94(10) yes
Ce21 . Ce11 . O25 . 35.24(11) yes
O24 . Ce11 . O25 . 64.19(15) yes
Ce21 . Ce11 . O26 . 39.78(10) yes
O24 . Ce11 . O26 . 65.79(15) yes
O25 . Ce11 . O26 . 69.52(15) yes
Ce21 . Ce11 . C27 . 63.90(16) yes
O24 . Ce11 . C27 . 76.86(19) yes
O25 . Ce11 . C27 . 95.0(2) yes
O26 . Ce11 . C27 . 25.44(19) yes
Ce21 . Ce11 . O28 . 86.44(15) yes
O24 . Ce11 . O28 . 86.4(2) yes
O25 . Ce11 . O28 . 119.17(19) yes
O26 . Ce11 . O28 . 49.72(18) yes
C27 . Ce11 . O28 . 24.4(2) yes
Ce21 . Ce11 . O100 . 110.71(11) yes
O24 . Ce11 . O100 . 68.37(15) yes
O25 . Ce11 . O100 . 128.73(16) yes
O26 . Ce11 . O100 . 107.39(16) yes
C27 . Ce11 . O100 . 92.3(2) yes
Ce21 . Ce11 . O119 . 156.91(11) yes
O24 . Ce11 . O119 . 122.42(15) yes
O25 . Ce11 . O119 . 127.30(16) yes
O26 . Ce11 . O119 . 162.72(15) yes
C27 . Ce11 . O119 . 137.47(19) yes
Ce21 . Ce11 . C120 . 173.55(16) yes
O24 . Ce11 . C120 . 142.3(2) yes
O25 . Ce11 . C120 . 140.78(19) yes
O26 . Ce11 . C120 . 139.06(19) yes
C27 . Ce11 . C120 . 116.4(2) yes
Ce21 . Ce11 . O121 . 151.40(14) yes
O24 . Ce11 . O121 . 155.31(19) yes
O25 . Ce11 . O121 . 140.4(2) yes
O26 . Ce11 . O121 . 115.58(18) yes
C27 . Ce11 . O121 . 95.7(2) yes
Ce21 . Ce11 . O138 . 79.88(11) yes
O24 . Ce11 . O138 . 123.58(15) yes
O25 . Ce11 . O138 . 72.20(15) yes
O26 . Ce11 . O138 . 66.58(17) yes
C27 . Ce11 . O138 . 73.0(2) yes
O28 . Ce11 . O100 . 74.8(2) yes
O28 . Ce11 . O119 . 113.51(18) yes
O100 . Ce11 . O119 . 66.55(16) yes
O28 . Ce11 . C120 . 95.1(2) yes
O100 . Ce11 . C120 . 75.7(2) yes
O119 . Ce11 . C120 . 25.5(2) yes
O28 . Ce11 . O121 . 78.5(2) yes
O100 . Ce11 . O121 . 88.74(19) yes
O119 . Ce11 . O121 . 49.98(18) yes
C120 . Ce11 . O121 . 24.5(2) yes
O28 . Ce11 . O138 . 85.2(2) yes
O100 . Ce11 . O138 . 156.32(16) yes
O119 . Ce11 . O138 . 111.99(16) yes
C120 . Ce11 . O138 . 94.0(2) yes
O121 . Ce11 . O138 . 74.80(19) yes
Ce2 2_666 Ce12 . O10 . 104.35(11) yes
Ce2 2_666 Ce12 . Ce5 . 60.378(10) yes
O10 . Ce12 . Ce5 . 50.07(11) yes
Ce2 2_666 Ce12 . Ce1 . 61.686(10) yes
O10 . Ce12 . Ce1 . 61.24(10) yes
Ce5 . Ce12 . Ce1 . 60.447(10) yes
Ce2 2_666 Ce12 . Ce15 2_666 60.114(10) yes
O10 . Ce12 . Ce15 2_666 151.86(10) yes
Ce5 . Ce12 . Ce15 2_666 120.489(13) yes
Ce1 . Ce12 . Ce15 2_666 90.780(11) yes
Ce2 2_666 Ce12 . O18 2_666 33.11(12) yes
O10 . Ce12 . O18 2_666 137.46(16) yes
Ce5 . Ce12 . O18 2_666 90.97(12) yes
Ce1 . Ce12 . O18 2_666 86.59(12) yes
Ce15 2_666 Ce12 . O18 2_666 32.35(12) yes
Ce2 2_666 Ce12 . Ce13 . 88.916(11) yes
O10 . Ce12 . Ce13 . 99.94(11) yes
Ce5 . Ce12 . Ce13 . 119.131(12) yes
Ce1 . Ce12 . Ce13 . 58.722(9) yes
Ce15 2_666 Ce12 . Ce13 . 59.182(10) yes
Ce2 2_666 Ce12 . O14 . 89.90(12) yes
O10 . Ce12 . O14 . 69.54(16) yes
Ce5 . Ce12 . O14 . 93.11(12) yes
Ce1 . Ce12 . O14 . 36.02(12) yes
Ce15 2_666 Ce12 . O14 . 86.23(12) yes
Ce2 2_666 Ce12 . O16 . 96.10(11) yes
O10 . Ce12 . O16 . 132.02(16) yes
Ce5 . Ce12 . O16 . 150.48(11) yes
Ce1 . Ce12 . O16 . 93.62(11) yes
Ce15 2_666 Ce12 . O16 . 40.04(11) yes
Ce2 2_666 Ce12 . O93 . 102.64(13) yes
O10 . Ce12 . O93 . 136.77(16) yes
Ce5 . Ce12 . O93 . 123.10(13) yes
Ce1 . Ce12 . O93 . 161.11(13) yes
Ce15 2_666 Ce12 . O93 . 71.37(12) yes
Ce2 2_666 Ce12 . O119 . 165.92(12) yes
O10 . Ce12 . O119 . 73.79(17) yes
Ce5 . Ce12 . O119 . 122.38(13) yes
Ce1 . Ce12 . O119 . 106.55(12) yes
Ce15 2_666 Ce12 . O119 . 115.15(13) yes
Ce2 2_666 Ce12 . O128 . 36.56(12) yes
O10 . Ce12 . O128 . 68.34(16) yes
Ce5 . Ce12 . O128 . 34.71(12) yes
Ce1 . Ce12 . O128 . 36.06(12) yes
Ce15 2_666 Ce12 . O128 . 91.16(12) yes
Ce2 2_666 Ce12 . O129 . 73.24(11) yes
O10 . Ce12 . O129 . 74.49(16) yes
Ce5 . Ce12 . O129 . 41.94(11) yes
Ce1 . Ce12 . O129 . 101.88(11) yes
Ce15 2_666 Ce12 . O129 . 117.55(12) yes
Ce2 2_666 Ce12 . C130 . 99.21(16) yes
O10 . Ce12 . C130 . 73.03(19) yes
Ce5 . Ce12 . C130 . 61.73(15) yes
Ce1 . Ce12 . C130 . 120.80(15) yes
Ce15 2_666 Ce12 . C130 . 129.69(16) yes
Ce2 2_666 Ce12 . O131 . 124.25(12) yes
O10 . Ce12 . O131 . 67.74(16) yes
Ce5 . Ce12 . O131 . 78.20(12) yes
Ce1 . Ce12 . O131 . 127.51(13) yes
Ce15 2_666 Ce12 . O131 . 140.16(13) yes
O18 2_666 Ce12 . Ce13 . 83.67(12) yes
O18 2_666 Ce12 . O14 . 101.31(17) yes
Ce13 . Ce12 . O14 . 31.18(12) yes
O18 2_666 Ce12 . O16 . 72.36(17) yes
Ce13 . Ce12 . O16 . 36.90(11) yes
O14 . Ce12 . O16 . 67.57(17) yes
O18 2_666 Ce12 . O93 . 75.03(18) yes
Ce13 . Ce12 . O93 . 113.74(12) yes
O14 . Ce12 . O93 . 143.35(17) yes
O16 . Ce12 . O93 . 76.85(17) yes
O18 2_666 Ce12 . O119 . 146.55(18) yes
Ce13 . Ce12 . O119 . 77.81(12) yes
O14 . Ce12 . O119 . 76.32(17) yes
O16 . Ce12 . O119 . 76.15(17) yes
O93 . Ce12 . O119 . 87.21(18) yes
O18 2_666 Ce12 . O128 . 69.37(17) yes
Ce13 . Ce12 . O128 . 89.11(12) yes
O14 . Ce12 . O128 . 71.94(17) yes
O16 . Ce12 . O128 . 115.81(16) yes
O93 . Ce12 . O128 . 134.95(18) yes
O18 2_666 Ce12 . O129 . 87.09(17) yes
Ce13 . Ce12 . O129 . 158.89(11) yes
O14 . Ce12 . O129 . 134.76(16) yes
O16 . Ce12 . O129 . 153.49(17) yes
O93 . Ce12 . O129 . 81.85(17) yes
O18 2_666 Ce12 . C130 . 106.0(2) yes
Ce13 . Ce12 . C130 . 170.31(16) yes
O14 . Ce12 . C130 . 142.6(2) yes
O16 . Ce12 . C130 . 145.56(18) yes
O93 . Ce12 . C130 . 69.79(19) yes
O18 2_666 Ce12 . O131 . 127.31(18) yes
Ce13 . Ce12 . O131 . 146.12(12) yes
O14 . Ce12 . O131 . 130.34(18) yes
O16 . Ce12 . O131 . 131.30(16) yes
O93 . Ce12 . O131 . 69.20(18) yes
O119 . Ce12 . O128 . 136.95(18) yes
O119 . Ce12 . O129 . 118.66(17) yes
O128 . Ce12 . O129 . 69.85(16) yes
O119 . Ce12 . C130 . 93.6(2) yes
O128 . Ce12 . C130 . 94.27(19) yes
O129 . Ce12 . C130 . 26.67(19) yes
O119 . Ce12 . O131 . 68.50(17) yes
O128 . Ce12 . O131 . 112.89(17) yes
O129 . Ce12 . O131 . 51.16(16) yes
C130 . Ce12 . O131 . 25.11(19) yes
Ce12 . Ce13 . Ce3 2_666 89.832(11) yes
Ce12 . Ce13 . Ce11 . 58.563(10) yes
Ce3 2_666 Ce13 . Ce11 . 123.453(13) yes
Ce12 . Ce13 . Ce4 . 119.387(12) yes
Ce3 2_666 Ce13 . Ce4 . 60.459(10) yes
Ce11 . Ce13 . Ce4 . 93.612(12) yes
Ce12 . Ce13 . Ce15 2_666 58.378(10) yes
Ce3 2_666 Ce13 . Ce15 2_666 61.003(10) yes
Ce11 . Ce13 . Ce15 2_666 116.701(13) yes
Ce4 . Ce13 . Ce15 2_666 121.422(12) yes
Ce12 . Ce13 . Ce1 . 58.881(10) yes
Ce3 2_666 Ce13 . Ce1 . 62.083(10) yes
Ce11 . Ce13 . Ce1 . 61.442(10) yes
Ce4 . Ce13 . Ce1 . 60.523(10) yes
Ce15 2_666 Ce13 . Ce1 . 90.385(11) yes
Ce12 . Ce13 . O17 2_666 83.45(12) yes
Ce3 2_666 Ce13 . O17 2_666 34.04(11) yes
Ce11 . Ce13 . O17 2_666 139.01(12) yes
Ce4 . Ce13 . O17 2_666 92.29(11) yes
Ce15 2_666 Ce13 . O17 2_666 32.36(11) yes
Ce12 . Ce13 . O14 . 31.51(12) yes
Ce3 2_666 Ce13 . O14 . 90.63(12) yes
Ce11 . Ce13 . O14 . 37.65(12) yes
Ce4 . Ce13 . O14 . 92.88(12) yes
Ce15 2_666 Ce13 . O14 . 85.75(13) yes
Ce12 . Ce13 . O16 . 36.21(11) yes
Ce3 2_666 Ce13 . O16 . 96.79(11) yes
Ce11 . Ce13 . O16 . 83.60(11) yes
Ce4 . Ce13 . O16 . 150.51(11) yes
Ce15 2_666 Ce13 . O16 . 39.62(11) yes
Ce12 . Ce13 . O24 . 100.35(11) yes
Ce3 2_666 Ce13 . O24 . 103.21(11) yes
Ce11 . Ce13 . O24 . 49.13(11) yes
Ce4 . Ce13 . O24 . 48.55(11) yes
Ce15 2_666 Ce13 . O24 . 151.09(10) yes
Ce12 . Ce13 . O84 . 109.65(12) yes
Ce3 2_666 Ce13 . O84 . 107.44(13) yes
Ce11 . Ce13 . O84 . 126.21(13) yes
Ce4 . Ce13 . O84 . 128.57(12) yes
Ce15 2_666 Ce13 . O84 . 72.21(13) yes
Ce12 . Ce13 . O100 . 78.18(11) yes
Ce3 2_666 Ce13 . O100 . 164.57(11) yes
Ce11 . Ce13 . O100 . 41.57(11) yes
Ce4 . Ce13 . O100 . 117.27(12) yes
Ce15 2_666 Ce13 . O100 . 118.38(11) yes
Ce12 . Ce13 . C101 . 103.57(15) yes
Ce3 2_666 Ce13 . C101 . 165.81(15) yes
Ce11 . Ce13 . C101 . 62.30(15) yes
Ce4 . Ce13 . C101 . 107.87(15) yes
Ce15 2_666 Ce13 . C101 . 130.31(15) yes
Ce12 . Ce13 . O102 . 128.70(11) yes
Ce3 2_666 Ce13 . O102 . 140.90(11) yes
Ce11 . Ce13 . O102 . 80.47(12) yes
Ce4 . Ce13 . O102 . 90.32(11) yes
Ce15 2_666 Ce13 . O102 . 140.42(12) yes
Ce12 . Ce13 . O109 . 89.54(12) yes
Ce3 2_666 Ce13 . O109 . 36.55(12) yes
Ce11 . Ce13 . O109 . 93.03(12) yes
Ce4 . Ce13 . O109 . 34.87(12) yes
Ce15 2_666 Ce13 . O109 . 91.43(12) yes
Ce12 . Ce13 . O110 . 160.29(11) yes
Ce3 2_666 Ce13 . O110 . 72.91(11) yes
Ce11 . Ce13 . O110 . 123.42(12) yes
Ce4 . Ce13 . O110 . 43.64(11) yes
Ce15 2_666 Ce13 . O110 . 117.56(12) yes
Ce1 . Ce13 . O17 2_666 87.03(12) yes
Ce1 . Ce13 . O14 . 35.97(12) yes
O17 2_666 Ce13 . O14 . 101.57(17) yes
Ce1 . Ce13 . O16 . 93.12(11) yes
O17 2_666 Ce13 . O16 . 71.97(16) yes
O14 . Ce13 . O16 . 67.22(17) yes
Ce1 . Ce13 . O24 . 60.82(10) yes
O17 2_666 Ce13 . O24 . 137.25(16) yes
O14 . Ce13 . O24 . 69.52(16) yes
O16 . Ce13 . O24 . 132.14(16) yes
Ce1 . Ce13 . O84 . 162.59(13) yes
O17 2_666 Ce13 . O84 . 78.22(17) yes
O14 . Ce13 . O84 . 138.53(17) yes
O16 . Ce13 . O84 . 73.67(17) yes
O24 . Ce13 . O84 . 136.56(16) yes
Ce1 . Ce13 . O100 . 103.00(11) yes
O17 2_666 Ce13 . O100 . 150.09(16) yes
O14 . Ce13 . O100 . 74.06(16) yes
O16 . Ce13 . O100 . 79.32(16) yes
O24 . Ce13 . O100 . 69.98(16) yes
Ce1 . Ce13 . C101 . 121.09(15) yes
O17 2_666 Ce13 . C101 . 150.80(19) yes
O14 . Ce13 . C101 . 98.36(19) yes
O16 . Ce13 . C101 . 96.81(18) yes
O24 . Ce13 . C101 . 70.17(18) yes
Ce1 . Ce13 . O102 . 127.88(12) yes
O17 2_666 Ce13 . O102 . 140.03(17) yes
O14 . Ce13 . O102 . 118.12(17) yes
O16 . Ce13 . O102 . 117.90(16) yes
O24 . Ce13 . O102 . 67.49(16) yes
Ce1 . Ce13 . O109 . 36.25(12) yes
O17 2_666 Ce13 . O109 . 70.14(16) yes
O14 . Ce13 . O109 . 72.11(16) yes
O16 . Ce13 . O109 . 115.77(16) yes
O24 . Ce13 . O109 . 67.35(16) yes
Ce1 . Ce13 . O110 . 103.47(11) yes
O17 2_666 Ce13 . O110 . 87.11(16) yes
O14 . Ce13 . O110 . 136.29(16) yes
O16 . Ce13 . O110 . 152.63(16) yes
O24 . Ce13 . O110 . 75.23(16) yes
O84 . Ce13 . O100 . 85.95(17) yes
O84 . Ce13 . C101 . 72.7(2) yes
O100 . Ce13 . C101 . 25.89(18) yes
O84 . Ce13 . O102 . 69.27(18) yes
O100 . Ce13 . O102 . 50.58(16) yes
C101 . Ce13 . O102 . 25.23(18) yes
O84 . Ce13 . O109 . 140.75(17) yes
O100 . Ce13 . O109 . 132.39(16) yes
C101 . Ce13 . O109 . 137.13(19) yes
O102 . Ce13 . O109 . 124.66(16) yes
O84 . Ce13 . O110 . 85.14(17) yes
O100 . Ce13 . O110 . 116.90(16) yes
C101 . Ce13 . O110 . 93.08(18) yes
O102 . Ce13 . O110 . 68.00(15) yes
O109 . Ce13 . O110 . 70.96(16) yes
Ce11 . O14 . Ce1 . 107.90(19) yes
Ce11 . O14 . Ce12 . 105.49(18) yes
Ce1 . O14 . Ce12 . 108.77(19) yes
Ce11 . O14 . Ce13 . 107.72(19) yes
Ce1 . O14 . Ce13 . 109.25(19) yes
Ce12 . O14 . Ce13 . 117.3(2) yes
Ce3 . Ce15 . Ce2 . 59.792(9) yes
Ce3 . Ce15 . Ce13 2_666 59.932(10) yes
Ce2 . Ce15 . Ce13 2_666 91.384(12) yes
Ce3 . Ce15 . Ce12 2_666 91.548(12) yes
Ce2 . Ce15 . Ce12 2_666 61.248(10) yes
Ce13 2_666 Ce15 . Ce12 2_666 62.441(10) yes
Ce3 . Ce15 . O16 2_666 95.66(11) yes
Ce2 . Ce15 . O16 2_666 96.38(11) yes
Ce13 2_666 Ce15 . O16 2_666 39.51(11) yes
Ce12 2_666 Ce15 . O16 2_666 39.15(11) yes
Ce3 . Ce15 . O17 . 33.43(12) yes
Ce2 . Ce15 . O17 . 85.87(12) yes
Ce13 2_666 Ce15 . O17 . 31.86(12) yes
Ce12 2_666 Ce15 . O17 . 86.82(12) yes
O16 2_666 Ce15 . O17 . 71.36(16) yes
Ce3 . Ce15 . O18 . 85.91(12) yes
Ce2 . Ce15 . O18 . 33.81(12) yes
Ce13 2_666 Ce15 . O18 . 87.03(13) yes
Ce12 2_666 Ce15 . O18 . 32.80(12) yes
O16 2_666 Ce15 . O18 . 71.93(17) yes
Ce3 . Ce15 . O19 . 37.47(11) yes
Ce2 . Ce15 . O19 . 38.18(11) yes
Ce13 2_666 Ce15 . O19 . 94.41(12) yes
Ce12 2_666 Ce15 . O19 . 95.92(11) yes
O16 2_666 Ce15 . O19 . 121.28(16) yes
Ce3 . Ce15 . O66 . 119.80(14) yes
Ce2 . Ce15 . O66 . 79.08(16) yes
Ce13 2_666 Ce15 . O66 . 167.71(16) yes
Ce12 2_666 Ce15 . O66 . 105.78(16) yes
O16 2_666 Ce15 . O66 . 133.25(18) yes
Ce3 . Ce15 . O75 . 88.81(15) yes
Ce2 . Ce15 . O75 . 120.64(15) yes
Ce13 2_666 Ce15 . O75 . 116.06(17) yes
Ce12 2_666 Ce15 . O75 . 177.89(16) yes
O16 2_666 Ce15 . O75 . 138.74(19) yes
Ce3 . Ce15 . O82 . 108.95(11) yes
Ce2 . Ce15 . O82 . 163.20(12) yes
Ce13 2_666 Ce15 . O82 . 71.83(12) yes
Ce12 2_666 Ce15 . O82 . 109.43(12) yes
O16 2_666 Ce15 . O82 . 71.30(16) yes
Ce3 . Ce15 . O91 . 164.19(12) yes
Ce2 . Ce15 . O91 . 110.59(12) yes
Ce13 2_666 Ce15 . O91 . 110.48(12) yes
Ce12 2_666 Ce15 . O91 . 72.65(12) yes
O16 2_666 Ce15 . O91 . 72.09(16) yes
O17 . Ce15 . O18 . 99.54(17) yes
O17 . Ce15 . O19 . 70.90(16) yes
O18 . Ce15 . O19 . 71.98(16) yes
O17 . Ce15 . O66 . 152.12(18) yes
O18 . Ce15 . O66 . 80.7(2) yes
O19 . Ce15 . O66 . 82.93(18) yes
O17 . Ce15 . O75 . 92.3(2) yes
O18 . Ce15 . O75 . 149.3(2) yes
O19 . Ce15 . O75 . 85.63(18) yes
O66 . Ce15 . O75 . 75.8(2) yes
O17 . Ce15 . O82 . 79.44(16) yes
O18 . Ce15 . O82 . 141.40(17) yes
O19 . Ce15 . O82 . 139.61(16) yes
O66 . Ce15 . O82 . 117.6(2) yes
O75 . Ce15 . O82 . 68.50(19) yes
O17 . Ce15 . O91 . 141.25(17) yes
O18 . Ce15 . O91 . 80.84(17) yes
O19 . Ce15 . O91 . 141.99(16) yes
O66 . Ce15 . O91 . 66.57(18) yes
O75 . Ce15 . O91 . 106.98(19) yes
O82 . Ce15 . O91 . 77.15(16) yes
Ce15 2_666 O16 . Ce13 . 100.87(16) yes
Ce15 2_666 O16 . Ce12 . 100.81(17) yes
Ce13 . O16 . Ce12 . 106.88(19) yes
Ce15 2_666 O16 . H161 . 111.5 no
Ce13 . O16 . H161 . 115.8 no
Ce12 . O16 . H161 . 118.5 no
Ce3 . O17 . Ce15 . 114.5(2) yes
Ce3 . O17 . Ce13 2_666 113.9(2) yes
Ce15 . O17 . Ce13 2_666 115.78(19) yes
Ce2 . O18 . Ce12 2_666 115.1(2) yes
Ce2 . O18 . Ce15 . 114.21(19) yes
Ce12 2_666 O18 . Ce15 . 114.9(2) yes
Ce3 . O19 . Ce2 . 103.09(18) yes
Ce3 . O19 . Ce15 . 106.31(18) yes
Ce2 . O19 . Ce15 . 104.74(17) yes
Ce3 . O19 . Ce20 . 105.41(17) yes
Ce2 . O19 . Ce20 . 105.99(18) yes
Ce15 . O19 . Ce20 . 128.7(2) yes
Ce2 . Ce20 . Ce8 . 91.791(12) yes
Ce2 . Ce20 . O19 . 37.56(11) yes
Ce8 . Ce20 . O19 . 95.57(11) yes
Ce2 . Ce20 . O22 . 96.16(12) yes
Ce8 . Ce20 . O22 . 39.23(11) yes
O19 . Ce20 . O22 . 121.35(16) yes
Ce2 . Ce20 . O23 . 33.50(12) yes
Ce8 . Ce20 . O23 . 86.74(12) yes
O19 . Ce20 . O23 . 71.04(17) yes
O22 . Ce20 . O23 . 71.54(17) yes
Ce2 . Ce20 . O47 . 109.70(13) yes
Ce8 . Ce20 . O47 . 110.12(12) yes
O19 . Ce20 . O47 . 140.31(17) yes
O22 . Ce20 . O47 . 71.99(16) yes
O23 . Ce20 . O47 . 80.49(18) yes
Ce2 . Ce20 . O54 . 86.10(12) yes
Ce8 . Ce20 . O54 . 32.31(12) yes
O19 . Ce20 . O54 . 71.88(16) yes
O22 . Ce20 . O54 . 71.51(17) yes
O23 . Ce20 . O54 . 99.21(18) yes
Ce2 . Ce20 . O55 . 164.25(13) yes
Ce8 . Ce20 . O55 . 72.50(12) yes
O19 . Ce20 . O55 . 142.60(17) yes
O22 . Ce20 . O55 . 71.07(17) yes
O23 . Ce20 . O55 . 140.31(17) yes
Ce2 . Ce20 . O64 . 86.34(14) yes
Ce8 . Ce20 . O64 . 176.72(15) yes
O19 . Ce20 . O64 . 84.60(17) yes
O22 . Ce20 . O64 . 138.29(18) yes
O23 . Ce20 . O64 . 90.21(19) yes
Ce2 . Ce20 . O73 . 118.49(13) yes
Ce8 . Ce20 . O73 . 107.47(14) yes
O19 . Ce20 . O73 . 81.88(17) yes
O22 . Ce20 . O73 . 134.95(18) yes
O23 . Ce20 . O73 . 150.64(18) yes
O47 . Ce20 . O54 . 141.48(17) yes
O47 . Ce20 . O55 . 75.79(18) yes
O54 . Ce20 . O55 . 81.15(17) yes
O47 . Ce20 . O64 . 68.10(18) yes
O54 . Ce20 . O64 . 149.94(18) yes
O55 . Ce20 . O64 . 109.30(19) yes
O47 . Ce20 . O73 . 116.29(19) yes
O54 . Ce20 . O73 . 82.42(19) yes
O55 . Ce20 . O73 . 69.05(18) yes
O64 . Ce20 . O73 . 75.8(2) yes
Ce8 . Ce21 . Ce2 . 89.278(11) yes
Ce8 . Ce21 . Ce11 . 59.240(10) yes
Ce2 . Ce21 . Ce11 . 122.696(13) yes
Ce8 . Ce21 . Ce4 . 119.609(13) yes
Ce2 . Ce21 . Ce4 . 59.649(10) yes
Ce11 . Ce21 . Ce4 . 93.800(12) yes
Ce8 . Ce21 . O22 . 36.03(12) yes
Ce2 . Ce21 . O22 . 96.58(11) yes
Ce11 . Ce21 . O22 . 84.22(11) yes
Ce4 . Ce21 . O22 . 150.17(11) yes
Ce8 . Ce21 . O23 . 82.53(12) yes
Ce2 . Ce21 . O23 . 33.61(13) yes
Ce11 . Ce21 . O23 . 138.27(12) yes
Ce4 . Ce21 . O23 . 91.09(12) yes
O22 . Ce21 . O23 . 71.82(16) yes
Ce8 . Ce21 . O24 . 101.44(11) yes
Ce2 . Ce21 . O24 . 102.54(11) yes
Ce11 . Ce21 . O24 . 49.46(11) yes
Ce4 . Ce21 . O24 . 48.67(11) yes
O22 . Ce21 . O24 . 133.10(16) yes
Ce8 . Ce21 . O25 . 31.60(12) yes
Ce2 . Ce21 . O25 . 89.95(11) yes
Ce11 . Ce21 . O25 . 37.97(11) yes
Ce4 . Ce21 . O25 . 93.30(12) yes
O22 . Ce21 . O25 . 67.11(17) yes
Ce8 . Ce21 . O26 . 79.91(12) yes
Ce2 . Ce21 . O26 . 167.65(13) yes
Ce11 . Ce21 . O26 . 46.13(13) yes
Ce4 . Ce21 . O26 . 121.00(13) yes
O22 . Ce21 . O26 . 78.19(17) yes
Ce8 . Ce21 . O35 . 89.55(11) yes
Ce2 . Ce21 . O35 . 35.88(11) yes
Ce11 . Ce21 . O35 . 92.88(11) yes
Ce4 . Ce21 . O35 . 34.66(11) yes
O22 . Ce21 . O35 . 115.57(16) yes
Ce8 . Ce21 . O36 . 157.65(11) yes
Ce2 . Ce21 . O36 . 70.86(11) yes
Ce11 . Ce21 . O36 . 123.02(11) yes
Ce4 . Ce21 . O36 . 41.31(11) yes
O22 . Ce21 . O36 . 152.73(16) yes
Ce8 . Ce21 . C37 . 173.24(15) yes
Ce2 . Ce21 . C37 . 96.19(15) yes
Ce11 . Ce21 . C37 . 114.20(15) yes
Ce4 . Ce21 . C37 . 60.63(14) yes
O22 . Ce21 . C37 . 146.19(18) yes
Ce8 . Ce21 . O38 . 149.08(12) yes
Ce2 . Ce21 . O38 . 121.28(12) yes
Ce11 . Ce21 . O38 . 96.40(12) yes
Ce4 . Ce21 . O38 . 77.52(12) yes
O22 . Ce21 . O38 . 132.31(16) yes
Ce8 . Ce21 . O45 . 111.06(13) yes
Ce2 . Ce21 . O45 . 104.87(13) yes
Ce11 . Ce21 . O45 . 129.92(13) yes
Ce4 . Ce21 . O45 . 125.67(13) yes
O22 . Ce21 . O45 . 75.08(18) yes
O23 . Ce21 . O24 . 136.15(17) yes
O23 . Ce21 . O25 . 100.41(17) yes
O24 . Ce21 . O25 . 70.48(16) yes
O23 . Ce21 . O26 . 147.86(18) yes
O24 . Ce21 . O26 . 74.11(18) yes
O25 . Ce21 . O26 . 77.72(17) yes
O23 . Ce21 . O35 . 69.04(17) yes
O24 . Ce21 . O35 . 67.35(16) yes
O25 . Ce21 . O35 . 72.19(16) yes
O26 . Ce21 . O35 . 137.02(17) yes
O23 . Ce21 . O36 . 86.02(16) yes
O24 . Ce21 . O36 . 74.07(16) yes
O25 . Ce21 . O36 . 134.53(16) yes
O26 . Ce21 . O36 . 118.47(17) yes
O35 . Ce21 . O36 . 68.40(16) yes
O23 . Ce21 . C37 . 104.22(19) yes
O24 . Ce21 . C37 . 73.53(18) yes
O25 . Ce21 . C37 . 143.97(19) yes
O26 . Ce21 . C37 . 94.21(19) yes
O35 . Ce21 . C37 . 92.56(18) yes
O23 . Ce21 . O38 . 125.05(17) yes
O24 . Ce21 . O38 . 69.49(17) yes
O25 . Ce21 . O38 . 133.37(17) yes
O26 . Ce21 . O38 . 69.19(17) yes
O35 . Ce21 . O38 . 112.03(16) yes
O23 . Ce21 . O45 . 76.73(18) yes
O24 . Ce21 . O45 . 137.22(17) yes
O25 . Ce21 . O45 . 140.74(18) yes
O26 . Ce21 . O45 . 84.76(18) yes
O35 . Ce21 . O45 . 137.20(17) yes
O36 . Ce21 . C37 . 26.11(18) yes
O36 . Ce21 . O38 . 50.68(16) yes
C37 . Ce21 . O38 . 25.11(18) yes
O36 . Ce21 . O45 . 84.68(17) yes
C37 . Ce21 . O45 . 71.4(2) yes
O38 . Ce21 . O45 . 68.32(18) yes
Ce20 . O22 . Ce21 . 100.42(17) yes
Ce20 . O22 . Ce8 . 100.29(17) yes
Ce21 . O22 . Ce8 . 107.41(19) yes
Ce20 . O22 . H221 . 111.6 no
Ce21 . O22 . H221 . 118.2 no
Ce8 . O22 . H221 . 116.4 no
Ce2 . O23 . Ce21 . 114.3(2) yes
Ce2 . O23 . Ce20 . 114.9(2) yes
Ce21 . O23 . Ce20 . 116.2(2) yes
Ce13 . O24 . Ce21 . 150.6(2) yes
Ce13 . O24 . Ce4 . 85.61(15) yes
Ce21 . O24 . Ce4 . 87.34(15) yes
Ce13 . O24 . Ce11 . 85.27(14) yes
Ce21 . O24 . Ce11 . 86.60(15) yes
Ce4 . O24 . Ce11 . 149.69(19) yes
Ce11 . O25 . Ce1 . 107.72(19) yes
Ce11 . O25 . Ce8 . 107.00(18) yes
Ce1 . O25 . Ce8 . 109.37(19) yes
Ce11 . O25 . Ce21 . 106.78(19) yes
Ce1 . O25 . Ce21 . 108.61(18) yes
Ce8 . O25 . Ce21 . 117.0(2) yes
Ce11 . O26 . Ce21 . 94.09(17) yes
Ce11 . O26 . C27 . 88.5(5) yes
Ce21 . O26 . C27 . 157.4(5) yes
O26 . C27 . Ce11 . 66.0(4) yes
O26 . C27 . O28 . 121.8(8) yes
Ce11 . C27 . O28 . 56.3(4) yes
O26 . C27 . C29 . 119.8(7) yes
Ce11 . C27 . C29 . 168.9(6) yes
O28 . C27 . C29 . 118.4(7) yes
Ce11 . O28 . C27 . 99.3(5) yes
C27 . C29 . C30 . 119.2(9) yes
C27 . C29 . C34 . 121.1(8) yes
C30 . C29 . C34 . 119.6(9) yes
C29 . C30 . C31 . 120.2(11) yes
C29 . C30 . H301 . 119.9 no
C31 . C30 . H301 . 119.9 no
C30 . C31 . C32 . 119.6(11) yes
C30 . C31 . H311 . 120.2 no
C32 . C31 . H311 . 120.1 no
C31 . C32 . C33 . 121.1(11) yes
C31 . C32 . H321 . 119.4 no
C33 . C32 . H321 . 119.4 no
C32 . C33 . C34 . 118.8(12) yes
C32 . C33 . H331 . 120.6 no
C34 . C33 . H331 . 120.6 no
C33 . C34 . C29 . 120.6(10) yes
C33 . C34 . H341 . 119.7 no
C29 . C34 . H341 . 119.7 no
Ce2 . O35 . Ce1 . 110.44(18) yes
Ce2 . O35 . Ce21 . 109.31(19) yes
Ce1 . O35 . Ce21 . 107.99(18) yes
Ce2 . O35 . Ce4 . 108.25(18) yes
Ce1 . O35 . Ce4 . 110.5(2) yes
Ce21 . O35 . Ce4 . 110.33(19) yes
Ce21 . O36 . Ce4 . 96.11(16) yes
Ce21 . O36 . C37 . 93.4(4) yes
Ce4 . O36 . C37 . 128.5(5) yes
Ce21 . C37 . O36 . 60.5(4) yes
Ce21 . C37 . O38 . 61.7(4) yes
O36 . C37 . O38 . 120.2(7) yes
Ce21 . C37 . C39 . 164.4(5) yes
O36 . C37 . C39 . 118.3(7) yes
O38 . C37 . C39 . 121.6(7) yes
Ce21 . O38 . C37 . 93.2(4) yes
C37 . C39 . C40 . 121.9(8) yes
C37 . C39 . C44 . 119.3(8) yes
C40 . C39 . C44 . 118.7(8) yes
C39 . C40 . C41 . 119.7(10) yes
C39 . C40 . H401 . 120.2 no
C41 . C40 . H401 . 120.1 no
C40 . C41 . C42 . 121.3(11) yes
C40 . C41 . H411 . 119.4 no
C42 . C41 . H411 . 119.3 no
C41 . C42 . C43 . 118.8(10) yes
C41 . C42 . H421 . 120.6 no
C43 . C42 . H421 . 120.6 no
C42 . C43 . C44 . 121.6(12) yes
C42 . C43 . H431 . 119.2 no
C44 . C43 . H431 . 119.2 no
C43 . C44 . C39 . 119.8(11) yes
C43 . C44 . H441 . 120.1 no
C39 . C44 . H441 . 120.1 no
Ce21 . O45 . C46 . 137.7(5) yes
O45 . C46 . O47 . 126.8(7) yes
O45 . C46 . C48 . 116.1(7) yes
O47 . C46 . C48 . 117.1(7) yes
Ce20 . O47 . C46 . 130.3(5) yes
C46 . C48 . C49 . 118.5(8) yes
C46 . C48 . C53 . 122.3(8) yes
C49 . C48 . C53 . 119.2(8) yes
C48 . C49 . C50 . 120.1(11) yes
C48 . C49 . H491 . 120.0 no
C50 . C49 . H491 . 120.0 no
C49 . C50 . C51 . 120.9(12) yes
C49 . C50 . H501 . 119.5 no
C51 . C50 . H501 . 119.6 no
C50 . C51 . C52 . 120.5(10) yes
C50 . C51 . H511 . 119.7 no
C52 . C51 . H511 . 119.8 no
C51 . C52 . C53 . 119.2(11) yes
C51 . C52 . H521 . 120.3 no
C53 . C52 . H521 . 120.4 no
C52 . C53 . C48 . 120.0(10) yes
C52 . C53 . H531 . 120.0 no
C48 . C53 . H531 . 120.0 no
Ce3 . O54 . Ce20 . 114.00(19) yes
Ce3 . O54 . Ce8 . 115.0(2) yes
Ce20 . O54 . Ce8 . 115.3(2) yes
Ce20 . O55 . C56 . 130.6(5) yes
O55 . C56 . O57 . 126.5(7) yes
O55 . C56 . C58 . 116.4(7) yes
O57 . C56 . C58 . 117.1(7) yes
Ce8 . O57 . C56 . 134.2(5) yes
C56 . C58 . C59 . 119.9(8) yes
C56 . C58 . C63 . 120.3(8) yes
C59 . C58 . C63 . 119.6(8) yes
C58 . C59 . C60 . 119.6(10) yes
C58 . C59 . H591 . 120.2 no
C60 . C59 . H591 . 120.2 no
C59 . C60 . C61 . 121.7(11) yes
C59 . C60 . H601 . 119.1 no
C61 . C60 . H601 . 119.2 no
C60 . C61 . C62 . 117.8(10) yes
C60 . C61 . H611 . 121.1 no
C62 . C61 . H611 . 121.2 no
C61 . C62 . C63 . 121.2(12) yes
C61 . C62 . H621 . 119.4 no
C63 . C62 . H621 . 119.5 no
C62 . C63 . C58 . 120.1(11) yes
C62 . C63 . H631 . 119.9 no
C58 . C63 . H631 . 120.0 no
Ce20 . O64 . C65 . 141.1(5) yes
O64 . C65 . O66 . 125.6(7) yes
O64 . C65 . C67 . 117.9(7) yes
O66 . C65 . C67 . 116.4(7) yes
C65 . O66 . Ce15 . 139.1(5) yes
C65 . C67 . C68 . 120.4(8) yes
C65 . C67 . C72 . 120.2(8) yes
C68 . C67 . C72 . 119.3(9) yes
C67 . C68 . C69 . 118.1(11) yes
C67 . C68 . H681 . 121.0 no
C69 . C68 . H681 . 120.9 no
C68 . C69 . C70 . 120.8(12) yes
C68 . C69 . H691 . 119.6 no
C70 . C69 . H691 . 119.6 no
C69 . C70 . C71 . 121.8(12) yes
C69 . C70 . H701 . 119.1 no
C71 . C70 . H701 . 119.1 no
C70 . C71 . C72 . 119.1(13) yes
C70 . C71 . H711 . 120.4 no
C72 . C71 . H711 . 120.4 no
C71 . C72 . C67 . 120.8(12) yes
C71 . C72 . H721 . 119.5 no
C67 . C72 . H721 . 119.7 no
Ce20 . O73 . C74 . 141.8(5) yes
O73 . C74 . O75 . 124.1(7) yes
O73 . C74 . C76 . 117.5(6) yes
O75 . C74 . C76 . 118.4(6) yes
C74 . O75 . Ce15 . 140.1(5) yes
C74 . C76 . C77 . 120.8(7) yes
C74 . C76 . C81 . 119.8(6) yes
C77 . C76 . C81 . 119.4(7) yes
C76 . C77 . C78 . 119.0(9) yes
C76 . C77 . H771 . 120.5 no
C78 . C77 . H771 . 120.5 no
C77 . C78 . C79 . 120.6(9) yes
C77 . C78 . H781 . 119.8 no
C79 . C78 . H781 . 119.7 no
C78 . C79 . C80 . 120.9(9) yes
C78 . C79 . H791 . 119.7 no
C80 . C79 . H791 . 119.4 no
C79 . C80 . C81 . 118.9(9) yes
C79 . C80 . H801 . 120.6 no
C81 . C80 . H801 . 120.5 no
C80 . C81 . C76 . 121.3(8) yes
C80 . C81 . H811 . 119.4 no
C76 . C81 . H811 . 119.4 no
Ce15 . O82 . C83 2_666 132.6(5) yes
O82 2_666 C83 . O84 . 126.6(6) yes
O82 2_666 C83 . C85 . 117.7(6) yes
O84 . C83 . C85 . 115.7(6) yes
C83 . O84 . Ce13 . 136.4(4) yes
C83 . C85 . C86 . 120.4(7) yes
C83 . C85 . C90 . 119.7(7) yes
C86 . C85 . C90 . 119.9(7) yes
C85 . C86 . C87 . 119.2(8) yes
C85 . C86 . H861 . 120.4 no
C87 . C86 . H861 . 120.4 no
C86 . C87 . C88 . 119.9(8) yes
C86 . C87 . H871 . 120.0 no
C88 . C87 . H871 . 120.0 no
C87 . C88 . C89 . 120.8(8) yes
C87 . C88 . H881 . 119.6 no
C89 . C88 . H881 . 119.6 no
C88 . C89 . C90 . 120.1(8) yes
C88 . C89 . H891 . 120.0 no
C90 . C89 . H891 . 119.9 no
C89 . C90 . C85 . 120.0(8) yes
C89 . C90 . H901 . 120.0 no
C85 . C90 . H901 . 120.0 no
Ce15 . O91 . C92 2_666 128.9(5) yes
O91 2_666 C92 . O93 . 125.5(6) yes
O91 2_666 C92 . C94 . 118.2(7) yes
O93 . C92 . C94 . 116.2(6) yes
C92 . O93 . Ce12 . 138.5(5) yes
C92 . C94 . C95 . 118.4(7) yes
C92 . C94 . C99 . 122.0(7) yes
C95 . C94 . C99 . 119.6(8) yes
C94 . C95 . C96 . 118.4(9) yes
C94 . C95 . H951 . 120.8 no
C96 . C95 . H951 . 120.8 no
C95 . C96 . C97 . 121.4(9) yes
C95 . C96 . H961 . 119.3 no
C97 . C96 . H961 . 119.3 no
C96 . C97 . C98 . 119.6(9) yes
C96 . C97 . H971 . 120.2 no
C98 . C97 . H971 . 120.2 no
C97 . C98 . C99 . 120.9(10) yes
C97 . C98 . H981 . 119.6 no
C99 . C98 . H981 . 119.5 no
C98 . C99 . C94 . 120.0(9) yes
C98 . C99 . H991 . 120.0 no
C94 . C99 . H991 . 119.9 no
Ce13 . O100 . Ce11 . 95.40(16) yes
Ce13 . O100 . C101 . 92.5(4) yes
Ce11 . O100 . C101 . 135.3(5) yes
Ce13 . C101 . O100 . 61.6(4) yes
Ce13 . C101 . O102 . 60.8(4) yes
O100 . C101 . O102 . 120.4(6) yes
Ce13 . C101 . C103 . 162.6(6) yes
O100 . C101 . C103 . 119.6(7) yes
O102 . C101 . C103 . 119.9(7) yes
Ce13 . O102 . C101 . 94.0(4) yes
C101 . C103 . C104 . 118.9(8) yes
C101 . C103 . C108 . 120.3(8) yes
C104 . C103 . C108 . 120.7(8) yes
C103 . C104 . C105 . 119.1(10) yes
C103 . C104 . H1041 . 120.4 no
C105 . C104 . H1041 . 120.5 no
C104 . C105 . C106 . 121.6(12) yes
C104 . C105 . H1051 . 119.2 no
C106 . C105 . H1051 . 119.3 no
C105 . C106 . C107 . 119.7(9) yes
C105 . C106 . H1061 . 120.1 no
C107 . C106 . H1061 . 120.2 no
C106 . C107 . C108 . 119.9(10) yes
C106 . C107 . H1071 . 120.0 no
C108 . C107 . H1071 . 120.1 no
C107 . C108 . C103 . 119.0(10) yes
C107 . C108 . H1081 . 120.5 no
C103 . C108 . H1081 . 120.5 no
Ce3 2_666 O109 . Ce1 . 111.20(19) yes
Ce3 2_666 O109 . Ce4 . 108.85(18) yes
Ce1 . O109 . Ce4 . 109.76(19) yes
Ce3 2_666 O109 . Ce13 . 108.45(19) yes
Ce1 . O109 . Ce13 . 108.13(18) yes
Ce4 . O109 . Ce13 . 110.45(19) yes
Ce4 . O110 . Ce13 . 95.98(16) yes
Ce4 . O110 . C111 . 89.7(4) yes
Ce13 . O110 . C111 . 131.9(4) yes
Ce4 . C111 . O110 . 63.8(4) yes
Ce4 . C111 . O112 . 60.6(4) yes
O110 . C111 . O112 . 120.4(7) yes
Ce4 . C111 . C113 . 155.6(5) yes
O110 . C111 . C113 . 118.4(7) yes
O112 . C111 . C113 . 121.0(7) yes
Ce4 . O112 . C111 . 94.2(4) yes
C111 . C113 . C114 . 120.6(7) yes
C111 . C113 . C118 . 119.3(7) yes
C114 . C113 . C118 . 120.0(8) yes
C113 . C114 . C115 . 119.2(9) yes
C113 . C114 . H1141 . 120.4 no
C115 . C114 . H1141 . 120.4 no
C114 . C115 . C116 . 121.3(11) yes
C114 . C115 . H1151 . 119.3 no
C116 . C115 . H1151 . 119.3 no
C115 . C116 . C117 . 120.3(10) yes
C115 . C116 . H1161 . 119.9 no
C117 . C116 . H1161 . 119.8 no
C116 . C117 . C118 . 118.5(11) yes
C116 . C117 . H1171 . 120.8 no
C118 . C117 . H1171 . 120.7 no
C117 . C118 . C113 . 120.2(10) yes
C117 . C118 . H1181 . 119.9 no
C113 . C118 . H1181 . 119.9 no
Ce11 . O119 . Ce12 . 95.10(16) yes
Ce11 . O119 . C120 . 90.5(5) yes
Ce12 . O119 . C120 . 147.3(5) yes
Ce11 . C120 . O119 . 64.0(4) yes
Ce11 . C120 . O121 . 58.2(4) yes
O119 . C120 . O121 . 121.9(7) yes
Ce11 . C120 . C122 . 174.0(5) yes
O119 . C120 . C122 . 117.4(8) yes
O121 . C120 . C122 . 120.7(7) yes
Ce11 . O121 . C120 . 97.3(5) yes
C120 . C122 . C123 . 120.9(7) yes
C120 . C122 . C127 . 118.8(8) yes
C123 . C122 . C127 . 120.3(8) yes
C122 . C123 . C124 . 120.3(8) yes
C122 . C123 . H1231 . 119.9 no
C124 . C123 . H1231 . 119.9 no
C123 . C124 . C125 . 119.4(10) yes
C123 . C124 . H1241 . 120.3 no
C125 . C124 . H1241 . 120.3 no
C124 . C125 . C126 . 120.7(9) yes
C124 . C125 . H1251 . 119.7 no
C126 . C125 . H1251 . 119.6 no
C125 . C126 . C127 . 120.4(10) yes
C125 . C126 . H1261 . 119.8 no
C127 . C126 . H1261 . 119.8 no
C126 . C127 . C122 . 118.8(10) yes
C126 . C127 . H1271 . 120.6 no
C122 . C127 . H1271 . 120.6 no
Ce2 2_666 O128 . Ce1 . 110.16(18) yes
Ce2 2_666 O128 . Ce12 . 108.95(19) yes
Ce1 . O128 . Ce12 . 108.52(19) yes
Ce2 2_666 O128 . Ce5 . 108.75(18) yes
Ce1 . O128 . Ce5 . 110.1(2) yes
Ce12 . O128 . Ce5 . 110.32(18) yes
Ce12 . O129 . Ce5 . 95.20(16) yes
Ce12 . O129 . C130 . 92.0(4) yes
Ce5 . O129 . C130 . 129.1(5) yes
Ce12 . C130 . O129 . 61.3(4) yes
Ce12 . C130 . O131 . 61.2(4) yes
O129 . C130 . O131 . 120.2(7) yes
Ce12 . C130 . C132 . 163.2(6) yes
O129 . C130 . C132 . 119.3(7) yes
O131 . C130 . C132 . 120.5(7) yes
Ce12 . O131 . C130 . 93.7(4) yes
C130 . C132 . C133 . 120.8(8) yes
C130 . C132 . C137 . 118.2(8) yes
C133 . C132 . C137 . 121.0(8) yes
C132 . C133 . C134 . 119.7(10) yes
C132 . C133 . H1331 . 120.2 no
C134 . C133 . H1331 . 120.1 no
C133 . C134 . C135 . 118.9(12) yes
C133 . C134 . H1341 . 120.6 no
C135 . C134 . H1341 . 120.4 no
C134 . C135 . C136 . 121.3(11) yes
C134 . C135 . H1351 . 119.5 no
C136 . C135 . H1351 . 119.3 no
C135 . C136 . C137 . 120.1(11) yes
C135 . C136 . H1361 . 120.0 no
C137 . C136 . H1361 . 119.9 no
C132 . C137 . C136 . 118.9(11) yes
C132 . C137 . H1371 . 120.6 no
C136 . C137 . H1371 . 120.5 no
Ce8 . O138 . Ce11 . 95.63(17) yes
Ce8 . O138 . C139 . 93.5(4) yes
Ce11 . O138 . C139 . 131.2(5) yes
O138 . C139 . Ce8 . 60.6(3) yes
O138 . C139 . O140 . 119.7(6) yes
Ce8 . C139 . O140 . 60.1(4) yes
O138 . C139 . C141 . 119.2(7) yes
Ce8 . C139 . C141 . 168.9(5) yes
O140 . C139 . C141 . 121.0(7) yes
Ce8 . O140 . C139 . 94.9(4) yes
C139 . C141 . C142 . 120.8(7) yes
C139 . C141 . C146 . 119.7(8) yes
C142 . C141 . C146 . 119.6(8) yes
C141 . C142 . C143 . 119.5(9) yes
C141 . C142 . H1421 . 120.3 no
C143 . C142 . H1421 . 120.3 no
C142 . C143 . C144 . 120.1(10) yes
C142 . C143 . H1431 . 119.9 no
C144 . C143 . H1431 . 120.0 no
C143 . C144 . C145 . 120.4(9) yes
C143 . C144 . H1441 . 119.8 no
C145 . C144 . H1441 . 119.8 no
C144 . C145 . C146 . 120.2(10) yes
C144 . C145 . H1451 . 119.9 no
C146 . C145 . H1451 . 119.9 no
C145 . C146 . C141 . 120.1(10) yes
C145 . C146 . H1461 . 119.9 no
C141 . C146 . H1461 . 120.0 no
Ce5 . O147 . Ce8 . 95.24(16) yes
Ce5 . O147 . C148 . 90.5(4) yes
Ce8 . O147 . C148 . 130.3(4) yes
Ce5 . C148 . O147 . 63.3(3) yes
Ce5 . C148 . O149 . 61.2(3) yes
O147 . C148 . O149 . 119.4(5) yes
Ce5 . C148 . C150 . 143.3(5) yes
O147 . C148 . C150 . 120.6(6) yes
O149 . C148 . C150 . 118.1(6) yes
Ce5 . C148 . O147 . 63.3(3) yes
Ce5 . C148 . O149 . 61.2(3) yes
O147 . C148 . O149 . 119.4(5) yes
Ce5 . C148 . C151 . 149.3(4) yes
O147 . C148 . C151 . 121.1(5) yes
O149 . C148 . C151 . 119.0(4) yes
Ce5 . O149 . C148 . 93.4(4) yes
C148 . C150 . C152 . 119.54(6) yes
C148 . C150 . C160 . 119.54(6) yes
C152 . C150 . C160 . 120.91(5) yes
C148 . C151 . C153 . 119.54(6) yes
C148 . C151 . C161 . 119.54(6) yes
C153 . C151 . C161 . 120.90(5) yes
C150 . C152 . C154 . 119.72(6) yes
C150 . C152 . H1521 . 119.9 no
C154 . C152 . H1521 . 120.2 no
C151 . C153 . C155 . 119.72(6) yes
C151 . C153 . H1531 . 120.0 no
C155 . C153 . H1531 . 120.3 no
C152 . C154 . C156 . 119.43(6) yes
C152 . C154 . H1541 . 120.3 no
C156 . C154 . H1541 . 120.1 no
C153 . C155 . C157 . 119.43(6) yes
C153 . C155 . H1551 . 120.2 no
C157 . C155 . H1551 . 120.4 no
C154 . C156 . C158 . 120.76(6) yes
C154 . C156 . H1561 . 119.8 no
C158 . C156 . H1561 . 119.4 no
C155 . C157 . C159 . 120.76(6) yes
C155 . C157 . H1571 . 119.7 no
C159 . C157 . H1571 . 119.5 no
C156 . C158 . C160 . 119.44(6) yes
C156 . C158 . H1581 . 120.6 no
C160 . C158 . H1581 . 119.8 no
C157 . C159 . C161 . 119.44(6) yes
C157 . C159 . H1591 . 120.6 no
C161 . C159 . H1591 . 119.9 no
C158 . C160 . C150 . 119.73(6) yes
C158 . C160 . H1601 . 120.7 no
C150 . C160 . H1601 . 119.5 no
C159 . C161 . C151 . 119.72(6) yes
C159 . C161 . H1611 . 120.5 no
C151 . C161 . H1611 . 119.7 no
Ce5 . O162 . C163 . 132.8(5) yes
O164 2_666 C163 . O162 . 125.9(7) yes
O164 2_666 C163 . C165 . 117.5(7) yes
O162 . C163 . C165 . 116.6(6) yes
Ce4 . O164 . C163 2_666 132.6(5) yes
C163 . C165 . C166 . 119.7(7) yes
C163 . C165 . C170 . 119.8(7) yes
C166 . C165 . C170 . 120.5(7) yes
C165 . C166 . C167 . 118.3(9) yes
C165 . C166 . H1661 . 120.9 no
C167 . C166 . H1661 . 120.8 no
C166 . C167 . C168 . 120.7(9) yes
C166 . C167 . H1671 . 119.6 no
C168 . C167 . H1671 . 119.6 no
C167 . C168 . C169 . 120.7(8) yes
C167 . C168 . H1681 . 119.6 no
C169 . C168 . H1681 . 119.7 no
C168 . C169 . C170 . 119.9(10) yes
C168 . C169 . H1691 . 120.0 no
C170 . C169 . H1691 . 120.1 no
C165 . C170 . C169 . 119.9(10) yes
C165 . C170 . H1701 . 120.1 no
C169 . C170 . H1701 . 120.0 no
Ce1 2_666 O171 . Ce1 . 106.22(18) yes
Ce1 2_666 O171 . Ce2 . 110.33(17) yes
Ce1 . O171 . Ce2 . 109.66(18) yes
Ce1 2_666 O171 . Ce3 . 110.84(18) yes
Ce1 . O171 . Ce3 . 110.50(18) yes
Ce2 . O171 . Ce3 . 109.25(19) yes
Ce3 . N172 . C173 . 122.5(5) yes
Ce3 . N172 . C177 . 121.3(5) yes
C173 . N172 . C177 . 116.2(7) yes
N172 . C173 . C174 . 123.6(8) yes
N172 . C173 . H1731 . 118.2 no
C174 . C173 . H1731 . 118.2 no
C173 . C174 . C175 . 119.4(8) yes
C173 . C174 . H1741 . 120.3 no
C175 . C174 . H1741 . 120.3 no
C174 . C175 . C176 . 118.0(8) yes
C174 . C175 . H1751 . 121.0 no
C176 . C175 . H1751 . 121.0 no
C175 . C176 . C177 . 119.0(8) yes
C175 . C176 . H1761 . 120.5 no
C177 . C176 . H1761 . 120.5 no
C176 . C177 . N172 . 123.8(8) yes
C176 . C177 . H1771 . 118.1 no
N172 . C177 . H1771 . 118.1 no
Ce2 . N178 . C179 . 123.2(5) yes
Ce2 . N178 . C183 . 119.4(6) yes
C179 . N178 . C183 . 116.0(8) yes
N178 . C179 . C180 . 125.6(9) yes
N178 . C179 . H1791 . 117.1 no
C180 . C179 . H1791 . 117.2 no
C179 . C180 . C181 . 116.9(10) yes
C179 . C180 . H1801 . 121.5 no
C181 . C180 . H1801 . 121.6 no
C180 . C181 . C182 . 118.6(9) yes
C180 . C181 . H1811 . 120.7 no
C182 . C181 . H1811 . 120.7 no
C181 . C182 . C183 . 119.6(11) yes
C181 . C182 . H1821 . 120.3 no
C183 . C182 . H1821 . 120.2 no
C182 . C183 . N178 . 123.2(10) yes
C182 . C183 . H1831 . 118.4 no
N178 . C183 . H1831 . 118.4 no
C185 . N184 . C189 . 118.0(7) yes
N184 . C185 . C186 . 123.2(8) yes
N184 . C185 . H1851 . 118.4 no
C186 . C185 . H1851 . 118.4 no
C185 . C186 . C187 . 118.0(8) yes
C185 . C186 . H1861 . 121.0 no
C187 . C186 . H1861 . 121.0 no
C186 . C187 . C188 . 119.3(8) yes
C186 . C187 . H1871 . 120.4 no
C188 . C187 . H1871 . 120.3 no
C187 . C188 . C189 . 118.8(9) yes
C187 . C188 . H1881 . 120.6 no
C189 . C188 . H1881 . 120.6 no
C188 . C189 . N184 . 122.7(8) yes
C188 . C189 . H1891 . 118.7 no
N184 . C189 . H1891 . 118.6 no
C191 . N190 . C195 . 118.6(8) yes
N190 . C191 . C192 . 123.3(10) yes
N190 . C191 . H1911 . 118.4 no
C192 . C191 . H1911 . 118.4 no
C191 . C192 . C193 . 118.8(10) yes
C191 . C192 . H1921 . 120.6 no
C193 . C192 . H1921 . 120.5 no
C192 . C193 . C194 . 118.4(10) yes
C192 . C193 . H1931 . 120.9 no
C194 . C193 . H1931 . 120.8 no
C193 . C194 . C195 . 118.5(10) yes
C193 . C194 . H1941 . 120.8 no
C195 . C194 . H1941 . 120.8 no
C194 . C195 . N190 . 122.4(9) yes
C194 . C195 . H1951 . 118.8 no
N190 . C195 . H1951 . 118.8 no
C197 . N196 . C201 . 119.28(6) yes
N196 . C197 . C198 . 122.43(6) yes
N196 . C197 . H1965 . 134.6 no
C198 . C197 . H1965 . 100.9 no
C197 . C198 . C199 . 120.60(6) yes
C197 . C198 . H1964 . 119.6 no
C199 . C198 . H1964 . 119.8 no
C198 . C199 . C200 . 114.67(6) yes
C198 . C199 . H1963 . 122.8 no
C200 . C199 . H1963 . 122.6 no
C199 . C200 . C201 . 120.59(6) yes
C199 . C200 . H1962 . 120.0 no
C201 . C200 . H1962 . 119.4 no
N196 . C201 . C200 . 122.42(6) yes
N196 . C201 . H1961 . 118.6 no
C200 . C201 . H1961 . 119.0 no
C203 . N202 . C207 . 111.55(6) yes
N202 . C203 . C204 . 127.37(6) yes
N202 . C203 . H2031 . 116.3 no
C204 . C203 . H2031 . 116.3 no
C203 . C204 . C205 . 117.83(6) yes
C203 . C204 . H2041 . 121.1 no
C205 . C204 . H2041 . 121.1 no
C204 . C205 . C206 . 118.02(6) yes
C204 . C205 . H2051 . 120.9 no
C206 . C205 . H2051 . 121.0 no
C205 . C206 . C207 . 117.85(6) yes
C205 . C206 . H2061 . 121.0 no
C207 . C206 . H2061 . 121.2 no
C206 . C207 . N202 . 127.37(6) yes
C206 . C207 . H2071 . 116.2 no
N202 . C207 . H2071 . 116.4 no
C209 . N208 . C213 . 117.39(6) yes
N208 . C209 . C210 . 124.72(6) yes
N208 . C209 . H2091 . 117.4 no
C210 . C209 . H2091 . 117.9 no
C209 . C210 . C211 . 110.46(6) yes
C209 . C210 . H2101 . 124.6 no
C211 . C210 . H2101 . 124.9 no
C210 . C211 . C212 . 132.26(6) yes
C210 . C211 . H2111 . 114.0 no
C212 . C211 . H2111 . 113.7 no
C211 . C212 . C213 . 110.45(6) yes
C211 . C212 . H2121 . 125.2 no
C213 . C212 . H2121 . 124.3 no
C212 . C213 . N208 . 124.72(6) yes
C212 . C213 . H2131 . 118.2 no
N208 . C213 . H2131 . 117.1 no

loop_
_geom_bond_atom_site_label_1
_geom_bond_site_symmetry_1
_geom_bond_atom_site_label_2
_geom_bond_site_symmetry_2
_geom_bond_distance
_geom_bond_publ_flag
Ce1 . Ce3 2_666 3.8591(5) yes
Ce1 . Ce1 2_666 3.7957(7) yes
Ce1 . O171 2_666 2.381(5) yes
Ce1 . Ce2 . 3.8288(5) yes
Ce1 . Ce4 . 3.7631(5) yes
Ce1 . Ce5 . 3.7481(5) yes
Ce1 . Ce8 . 3.7483(5) yes
Ce1 . O9 . 2.319(5) yes
Ce1 . Ce11 . 3.8218(5) yes
Ce1 . Ce12 . 3.7229(5) yes
Ce1 . Ce13 . 3.7167(5) yes
Ce1 . O14 . 2.312(5) yes
Ce1 . O25 . 2.321(5) yes
Ce1 . O35 . 2.305(5) yes
Ce1 . O109 . 2.313(5) yes
Ce1 . O128 . 2.311(5) yes
Ce1 . O171 . 2.365(4) yes
Ce2 . Ce12 2_666 3.8005(5) yes
Ce2 . Ce5 2_666 3.7838(5) yes
Ce2 . O128 2_666 2.393(5) yes
Ce2 . Ce3 . 3.7709(5) yes
Ce2 . O7 . 2.321(5) yes
Ce2 . Ce15 . 3.7585(5) yes
Ce2 . O18 . 2.293(5) yes
Ce2 . O19 . 2.402(5) yes
Ce2 . Ce20 . 3.7883(5) yes
Ce2 . Ce21 . 3.7947(5) yes
Ce2 . O23 . 2.305(5) yes
Ce2 . O35 . 2.357(4) yes
Ce2 . O171 . 2.319(4) yes
Ce2 . N178 . 2.644(6) yes
Ce3 . Ce4 2_666 3.7846(5) yes
Ce3 . Ce13 2_666 3.7666(5) yes
Ce3 . O109 2_666 2.364(5) yes
Ce3 . Ce5 . 3.7720(5) yes
Ce3 . O6 . 2.305(5) yes
Ce3 . Ce8 . 3.7966(5) yes
Ce3 . O9 . 2.373(5) yes
Ce3 . Ce15 . 3.8067(5) yes
Ce3 . O17 . 2.306(4) yes
Ce3 . O19 . 2.413(5) yes
Ce3 . O54 . 2.311(5) yes
Ce3 . O171 . 2.306(5) yes
Ce3 . N172 . 2.674(6) yes
Ce4 . Ce5 2_666 3.5302(5) yes
Ce4 . O6 2_666 2.223(5) yes
Ce4 . O7 . 2.207(5) yes
Ce4 . Ce13 . 3.7504(5) yes
Ce4 . Ce21 . 3.7510(5) yes
Ce4 . O24 . 2.820(5) yes
Ce4 . O35 . 2.275(5) yes
Ce4 . O36 . 2.490(5) yes
Ce4 . O109 . 2.288(5) yes
Ce4 . O110 . 2.602(5) yes
Ce4 . C111 . 2.900(7) yes
Ce4 . O112 . 2.534(5) yes
Ce4 . O164 . 2.419(5) yes
Ce5 . O7 2_666 2.204(5) yes
Ce5 . O6 . 2.221(5) yes
Ce5 . O9 . 2.272(5) yes
Ce5 . O10 . 2.866(5) yes
Ce5 . Ce12 . 3.7230(5) yes
Ce5 . O128 . 2.261(5) yes
Ce5 . O129 . 2.499(5) yes
Ce5 . O147 . 2.596(5) yes
Ce5 . C148 . 2.906(5) yes
Ce5 . O149 . 2.552(5) yes
Ce5 . O162 . 2.394(5) yes
Ce8 . O9 . 2.284(5) yes
Ce8 . O10 . 2.676(5) yes
Ce8 . Ce11 . 3.7660(5) yes
Ce8 . Ce20 . 3.7070(5) yes
Ce8 . Ce21 . 3.8653(5) yes
Ce8 . O22 . 2.383(5) yes
Ce8 . O25 . 2.273(5) yes
Ce8 . O54 . 2.191(5) yes
Ce8 . O57 . 2.419(5) yes
Ce8 . O138 . 2.572(5) yes
Ce8 . C139 . 2.945(7) yes
Ce8 . O140 . 2.562(5) yes
Ce8 . O147 . 2.479(5) yes
O10 . Ce11 . 2.754(5) yes
O10 . Ce12 . 2.646(5) yes
Ce11 . Ce13 . 3.7640(6) yes
Ce11 . O14 . 2.414(5) yes
Ce11 . Ce21 . 3.7519(5) yes
Ce11 . O24 . 2.856(5) yes
Ce11 . O25 . 2.411(4) yes
Ce11 . O26 . 2.712(5) yes
Ce11 . C27 . 2.966(8) yes
Ce11 . O28 . 2.500(6) yes
Ce11 . O100 . 2.509(5) yes
Ce11 . O119 . 2.653(5) yes
Ce11 . C120 . 2.952(8) yes
Ce11 . O121 . 2.529(6) yes
Ce11 . O138 . 2.511(5) yes
Ce12 . Ce15 2_666 3.7016(5) yes
Ce12 . O18 2_666 2.210(5) yes
Ce12 . Ce13 . 3.8537(5) yes
Ce12 . O14 . 2.267(5) yes
Ce12 . O16 . 2.379(5) yes
Ce12 . O93 . 2.360(5) yes
Ce12 . O119 . 2.392(5) yes
Ce12 . O128 . 2.276(4) yes
Ce12 . O129 . 2.543(5) yes
Ce12 . C130 . 2.897(7) yes
Ce12 . O131 . 2.544(5) yes
Ce13 . Ce15 2_666 3.7332(5) yes
Ce13 . O17 2_666 2.188(5) yes
Ce13 . O14 . 2.245(5) yes
Ce13 . O16 . 2.418(5) yes
Ce13 . O24 . 2.698(5) yes
Ce13 . O84 . 2.370(5) yes
Ce13 . O100 . 2.580(5) yes
Ce13 . C101 . 2.930(7) yes
Ce13 . O102 . 2.564(5) yes
Ce13 . O109 . 2.278(5) yes
Ce13 . O110 . 2.443(5) yes
Ce15 . O16 2_666 2.424(5) yes
Ce15 . O17 . 2.219(5) yes
Ce15 . O18 . 2.183(5) yes
Ce15 . O19 . 2.343(4) yes
Ce15 . O66 . 2.389(6) yes
Ce15 . O75 . 2.338(6) yes
Ce15 . O82 . 2.468(5) yes
Ce15 . O91 . 2.489(5) yes
O16 . H161 . 0.950 no
O19 . Ce20 . 2.341(5) yes
Ce20 . O22 . 2.446(5) yes
Ce20 . O23 . 2.188(5) yes
Ce20 . O47 . 2.469(5) yes
Ce20 . O54 . 2.198(5) yes
Ce20 . O55 . 2.420(5) yes
Ce20 . O64 . 2.363(5) yes
Ce20 . O73 . 2.373(5) yes
Ce21 . O22 . 2.413(5) yes
Ce21 . O23 . 2.211(5) yes
Ce21 . O24 . 2.608(5) yes
Ce21 . O25 . 2.261(5) yes
Ce21 . O26 . 2.407(5) yes
Ce21 . O35 . 2.295(5) yes
Ce21 . O36 . 2.552(5) yes
Ce21 . C37 . 2.928(8) yes
Ce21 . O38 . 2.581(5) yes
Ce21 . O45 . 2.364(5) yes
O22 . H221 . 0.950 no
O26 . C27 . 1.275(9) yes
C27 . O28 . 1.243(10) yes
C27 . C29 . 1.491(12) yes
C29 . C30 . 1.386(12) yes
C29 . C34 . 1.367(14) yes
C30 . C31 . 1.403(15) yes
C30 . H301 . 0.950 no
C31 . C32 . 1.328(18) yes
C31 . H311 . 0.950 no
C32 . C33 . 1.414(18) yes
C32 . H321 . 0.950 no
C33 . C34 . 1.379(15) yes
C33 . H331 . 0.950 no
C34 . H341 . 0.950 no
O36 . C37 . 1.291(9) yes
C37 . O38 . 1.244(9) yes
C37 . C39 . 1.491(11) yes
C39 . C40 . 1.370(12) yes
C39 . C44 . 1.379(13) yes
C40 . C41 . 1.390(13) yes
C40 . H401 . 0.950 no
C41 . C42 . 1.375(18) yes
C41 . H411 . 0.950 no
C42 . C43 . 1.324(19) yes
C42 . H421 . 0.950 no
C43 . C44 . 1.404(14) yes
C43 . H431 . 0.950 no
C44 . H441 . 0.950 no
O45 . C46 . 1.252(10) yes
C46 . O47 . 1.270(9) yes
C46 . C48 . 1.512(11) yes
C48 . C49 . 1.397(13) yes
C48 . C53 . 1.373(13) yes
C49 . C50 . 1.355(14) yes
C49 . H491 . 0.950 no
C50 . C51 . 1.361(18) yes
C50 . H501 . 0.950 no
C51 . C52 . 1.372(17) yes
C51 . H511 . 0.950 no
C52 . C53 . 1.396(13) yes
C52 . H521 . 0.950 no
C53 . H531 . 0.950 no
O55 . C56 . 1.258(9) yes
C56 . O57 . 1.254(9) yes
C56 . C58 . 1.502(11) yes
C58 . C59 . 1.385(13) yes
C58 . C63 . 1.386(13) yes
C59 . C60 . 1.408(14) yes
C59 . H591 . 0.950 no
C60 . C61 . 1.384(19) yes
C60 . H601 . 0.950 no
C61 . C62 . 1.39(2) yes
C61 . H611 . 0.950 no
C62 . C63 . 1.402(15) yes
C62 . H621 . 0.950 no
C63 . H631 . 0.950 no
O64 . C65 . 1.241(9) yes
C65 . O66 . 1.245(9) yes
C65 . C67 . 1.509(10) yes
C67 . C68 . 1.375(12) yes
C67 . C72 . 1.381(13) yes
C68 . C69 . 1.415(16) yes
C68 . H681 . 0.950 no
C69 . C70 . 1.33(2) yes
C69 . H691 . 0.950 no
C70 . C71 . 1.34(2) yes
C70 . H701 . 0.950 no
C71 . C72 . 1.386(15) yes
C71 . H711 . 0.950 no
C72 . H721 . 0.950 no
O73 . C74 . 1.244(8) yes
C74 . O75 . 1.255(9) yes
C74 . C76 . 1.493(9) yes
C76 . C77 . 1.395(10) yes
C76 . C81 . 1.381(11) yes
C77 . C78 . 1.399(13) yes
C77 . H771 . 0.950 no
C78 . C79 . 1.359(16) yes
C78 . H781 . 0.950 no
C79 . C80 . 1.386(16) yes
C79 . H791 . 0.950 no
C80 . C81 . 1.381(12) yes
C80 . H801 . 0.950 no
C81 . H811 . 0.950 no
O82 . C83 2_666 1.250(9) yes
C83 . O84 . 1.262(9) yes
C83 . C85 . 1.521(9) yes
C85 . C86 . 1.388(11) yes
C85 . C90 . 1.386(11) yes
C86 . C87 . 1.410(11) yes
C86 . H861 . 0.950 no
C87 . C88 . 1.366(13) yes
C87 . H871 . 0.950 no
C88 . C89 . 1.373(13) yes
C88 . H881 . 0.950 no
C89 . C90 . 1.388(11) yes
C89 . H891 . 0.950 no
C90 . H901 . 0.950 no
O91 . C92 2_666 1.261(9) yes
C92 . O93 . 1.256(9) yes
C92 . C94 . 1.517(10) yes
C94 . C95 . 1.389(11) yes
C94 . C99 . 1.376(12) yes
C95 . C96 . 1.404(12) yes
C95 . H951 . 0.950 no
C96 . C97 . 1.359(15) yes
C96 . H961 . 0.950 no
C97 . C98 . 1.350(15) yes
C97 . H971 . 0.950 no
C98 . C99 . 1.391(13) yes
C98 . H981 . 0.950 no
C99 . H991 . 0.950 no
O100 . C101 . 1.281(9) yes
C101 . O102 . 1.252(9) yes
C101 . C103 . 1.492(10) yes
C103 . C104 . 1.396(13) yes
C103 . C108 . 1.398(12) yes
C104 . C105 . 1.380(13) yes
C104 . H1041 . 0.950 no
C105 . C106 . 1.372(18) yes
C105 . H1051 . 0.950 no
C106 . C107 . 1.402(18) yes
C106 . H1061 . 0.950 no
C107 . C108 . 1.402(13) yes
C107 . H1071 . 0.950 no
C108 . H1081 . 0.950 no
O110 . C111 . 1.293(9) yes
C111 . O112 . 1.238(9) yes
C111 . C113 . 1.479(10) yes
C113 . C114 . 1.389(12) yes
C113 . C118 . 1.378(12) yes
C114 . C115 . 1.381(14) yes
C114 . H1141 . 0.950 no
C115 . C116 . 1.349(18) yes
C115 . H1151 . 0.950 no
C116 . C117 . 1.404(19) yes
C116 . H1161 . 0.950 no
C117 . C118 . 1.391(14) yes
C117 . H1171 . 0.950 no
C118 . H1181 . 0.950 no
O119 . C120 . 1.272(9) yes
C120 . O121 . 1.235(11) yes
C120 . C122 . 1.520(11) yes
C122 . C123 . 1.358(12) yes
C122 . C127 . 1.380(12) yes
C123 . C124 . 1.400(12) yes
C123 . H1231 . 0.950 no
C124 . C125 . 1.345(14) yes
C124 . H1241 . 0.950 no
C125 . C126 . 1.371(16) yes
C125 . H1251 . 0.950 no
C126 . C127 . 1.385(14) yes
C126 . H1261 . 0.950 no
C127 . H1271 . 0.950 no
O129 . C130 . 1.301(9) yes
C130 . O131 . 1.232(10) yes
C130 . C132 . 1.492(11) yes
C132 . C133 . 1.381(13) yes
C132 . C137 . 1.380(13) yes
C133 . C134 . 1.382(14) yes
C133 . H1331 . 0.950 no
C134 . C135 . 1.38(2) yes
C134 . H1341 . 0.950 no
C135 . C136 . 1.36(2) yes
C135 . H1351 . 0.950 no
C136 . C137 . 1.385(14) yes
C136 . H1361 . 0.950 no
C137 . H1371 . 0.950 no
O138 . C139 . 1.287(9) yes
C139 . O140 . 1.250(9) yes
C139 . C141 . 1.496(10) yes
C141 . C142 . 1.395(13) yes
C141 . C146 . 1.356(12) yes
C142 . C143 . 1.392(12) yes
C142 . H1421 . 0.950 no
C143 . C144 . 1.352(15) yes
C143 . H1431 . 0.950 no
C144 . C145 . 1.367(16) yes
C144 . H1441 . 0.950 no
C145 . C146 . 1.390(13) yes
C145 . H1451 . 0.950 no
C146 . H1461 . 0.950 no
O147 . C148 . 1.285(7) yes
C148 . O149 . 1.248(8) yes
C148 . C150 . 1.487(7) yes
C148 . O149 . 1.248(8) yes
C148 . C151 . 1.488(6) yes
C150 . C152 . 1.357(6) yes
C150 . C160 . 1.355(6) yes
C151 . C153 . 1.363(5) yes
C151 . C161 . 1.351(6) yes
C152 . C154 . 1.411(6) yes
C152 . H1521 . 0.950 no
C153 . C155 . 1.408(5) yes
C153 . H1531 . 0.950 no
C154 . C156 . 1.363(6) yes
C154 . H1541 . 0.950 no
C155 . C157 . 1.364(6) yes
C155 . H1551 . 0.950 no
C156 . C158 . 1.362(6) yes
C156 . H1561 . 0.950 no
C157 . C159 . 1.362(6) yes
C157 . H1571 . 0.950 no
C158 . C160 . 1.412(6) yes
C158 . H1581 . 0.950 no
C159 . C161 . 1.415(5) yes
C159 . H1591 . 0.950 no
C160 . H1601 . 0.950 no
C161 . H1611 . 0.950 no
O162 . C163 . 1.250(9) yes
C163 . O164 2_666 1.256(9) yes
C163 . C165 . 1.520(10) yes
C165 . C166 . 1.385(12) yes
C165 . C170 . 1.386(12) yes
C166 . C167 . 1.418(11) yes
C166 . H1661 . 0.950 no
C167 . C168 . 1.340(15) yes
C167 . H1671 . 0.950 no
C168 . C169 . 1.391(17) yes
C168 . H1681 . 0.950 no
C169 . C170 . 1.375(12) yes
C169 . H1691 . 0.950 no
C170 . H1701 . 0.950 no
N172 . C173 . 1.326(10) yes
N172 . C177 . 1.341(10) yes
C173 . C174 . 1.387(11) yes
C173 . H1731 . 0.950 no
C174 . C175 . 1.363(12) yes
C174 . H1741 . 0.950 no
C175 . C176 . 1.380(12) yes
C175 . H1751 . 0.950 no
C176 . C177 . 1.377(11) yes
C176 . H1761 . 0.950 no
C177 . H1771 . 0.950 no
N178 . C179 . 1.298(11) yes
N178 . C183 . 1.321(11) yes
C179 . C180 . 1.395(12) yes
C179 . H1791 . 0.950 no
C180 . C181 . 1.365(15) yes
C180 . H1801 . 0.950 no
C181 . C182 . 1.354(18) yes
C181 . H1811 . 0.950 no
C182 . C183 . 1.381(14) yes
C182 . H1821 . 0.950 no
C183 . H1831 . 0.950 no
N184 . C185 . 1.338(11) yes
N184 . C189 . 1.329(11) yes
C185 . C186 . 1.388(12) yes
C185 . H1851 . 0.950 no
C186 . C187 . 1.391(14) yes
C186 . H1861 . 0.950 no
C187 . C188 . 1.367(13) yes
C187 . H1871 . 0.950 no
C188 . C189 . 1.398(11) yes
C188 . H1881 . 0.950 no
C189 . H1891 . 0.950 no
N190 . C191 . 1.305(11) yes
N190 . C195 . 1.332(12) yes
C191 . C192 . 1.357(14) yes
C191 . H1911 . 0.950 no
C192 . C193 . 1.398(17) yes
C192 . H1921 . 0.950 no
C193 . C194 . 1.362(15) yes
C193 . H1931 . 0.950 no
C194 . C195 . 1.386(13) yes
C194 . H1941 . 0.950 no
C195 . H1951 . 0.950 no
N196 . C197 . 1.357(5) yes
N196 . C201 . 1.344(5) yes
C197 . C198 . 1.194(5) yes
C197 . H1965 . 0.950 no
C198 . C199 . 1.455(5) yes
C198 . H1964 . 0.950 no
C199 . C200 . 1.417(5) yes
C199 . H1963 . 0.950 no
C200 . C201 . 1.222(6) yes
C200 . H1962 . 0.950 no
C201 . H1961 . 0.950 no
N202 . C203 . 1.328(6) yes
N202 . C207 . 1.319(6) yes
C203 . C204 . 1.368(6) yes
C203 . H2031 . 0.950 no
C204 . C205 . 1.360(6) yes
C204 . H2041 . 0.950 no
C205 . C206 . 1.369(6) yes
C205 . H2051 . 0.950 no
C206 . C207 . 1.368(6) yes
C206 . H2061 . 0.950 no
C207 . H2071 . 0.950 no
N208 . C209 . 1.323(6) yes
N208 . C213 . 1.320(6) yes
C209 . C210 . 1.356(6) yes
C209 . H2091 . 0.950 no
C210 . C211 . 1.322(6) yes
C210 . H2101 . 0.950 no
C211 . C212 . 1.324(6) yes
C211 . H2111 . 0.950 no
C212 . C213 . 1.357(6) yes
C212 . H2121 . 0.950 no
C213 . H2131 . 0.950 no

loop_
_geom_hbond_atom_site_label_D
_geom_hbond_site_symmetry_D
_geom_hbond_atom_site_label_H
_geom_hbond_site_symmetry_H
_geom_hbond_atom_site_label_A
_geom_hbond_site_symmetry_A
_geom_hbond_angle_DHA
_geom_hbond_distance_DH
_geom_hbond_distance_HA
_geom_hbond_distance_DA
_geom_hbond_publ_flag
C34 . H341 . O45 . 176 0.95 2.57 3.519(15) yes
C123 . H1231 . O93 . 150 0.95 2.49 3.347(15) yes
C160 . H1601 . C176 . 141 0.95 2.58 3.371(15) yes
C160 . H1601 . C177 . 165 0.95 2.52 3.448(15) yes
C179 . H1791 . O23 . 126 0.95 2.38 3.029(15) yes
C183 . H1831 . O129 2_666 148 0.95 2.37 3.211(15) yes
C185 . H1851 . O100 . 143 0.95 2.55 3.360(15) yes
C189 . H1891 . O91 2_666 130 0.95 2.46 3.151(15) yes
C191 . H1911 . O138 . 150 0.95 2.45 3.312(15) yes
C200 . H1962 . C200 2_766 140 0.95 2.53 3.312(15) yes
O16 . H161 . N184 . 180 0.95 1.87 2.818(15) yes
O22 . H221 . N190 . 180 0.95 1.85 2.799(15) yes

loop_
_platon_squeeze_void_nr
_platon_squeeze_void_average_x
_platon_squeeze_void_average_y
_platon_squeeze_void_average_z
_platon_squeeze_void_volume
_platon_squeeze_void_count_electrons
_platon_squeeze_void_content
1 0.237 0.519 1.014 218 60 ' 2(C5H5N) '
2 0.263 1.019 0.486 218 60 ' 2(C5H5N)'
3 0.737 -0.019 0.514 218 60 ' 2(C5H5N)'
4 0.763 0.481 -0.014 218 60 ' 2(C5H5N)'
